data_1542593
loop_
_publ_author_name
'Fukui, Norihito'
'Lee, Seung-Kyu'
'Kato, Kenichi'
'Shimizu, Daiki'
'Tanaka, Takayuki'
'Lee, Sangsu'
'Yorimitsu, Hideki'
'Kim, Dongho'
'Osuka, Atsuhiro'

_publ_section_title
;
 Regioselective phenylene-fusion reactions of Ni(ii)-porphyrins controlled
 by an electron-withdrawing meso-substituent
;
_journal_issue 7
_journal_name_full 'Chem. Sci.'
_journal_page_first 4059
_journal_paper_doi 10.1039/C5SC04748J
_journal_volume 7
_journal_year 2016
_chemical_formula_moiety 'C62 H69 N5 Ni O2, C7 H8'
_chemical_formula_sum 'C69 H77 N5 Ni O2'
_chemical_formula_weight 1067.06
_chemical_name_systematic '13,15-phenylene-fused meso-nitroporphyrin'
_space_group_IT_number 2
_symmetry_cell_setting triclinic
_symmetry_Int_Tables_number 2
_symmetry_space_group_name_Hall '-P 1'
_symmetry_space_group_name_H-M 'P -1'
_atom_sites_solution_hydrogens geom
_atom_sites_solution_primary direct
_atom_sites_solution_secondary difmap
_audit_creation_method SHELXL-97
_audit_update_record
;
2015-10-27 deposited with the CCDC.
2016-03-01 downloaded from the CCDC.
;
_cell_angle_alpha 90.073(8)
_cell_angle_beta 103.209(15)
_cell_angle_gamma 109.518(5)
_cell_formula_units_Z 4
_cell_length_a 14.734(6)
_cell_length_b 20.554(8)
_cell_length_c 20.788(9)
_cell_measurement_reflns_used 2590
_cell_measurement_temperature 93(2)
_cell_measurement_theta_max 68.0
_cell_measurement_theta_min 25.3
_cell_volume 5756(4)
_computing_structure_refinement 'SHELXL-97 (Sheldrick, 1997)'
_computing_structure_solution 'SHELXS-97 (Sheldrick, 1990)'
_diffrn_ambient_temperature 93(2)
_diffrn_detector_area_resol_mean 5.8140
_diffrn_measured_fraction_theta_full 0.970
_diffrn_measured_fraction_theta_max 0.970
_diffrn_measurement_device_type 'Rigaku XtaLAB P200'
_diffrn_measurement_method \w
_diffrn_radiation_monochromator graphite
_diffrn_radiation_source 'fine-focus sealed tube'
_diffrn_radiation_type CuK\a
_diffrn_radiation_wavelength 1.54187
_diffrn_reflns_av_R_equivalents 0.1359
_diffrn_reflns_av_sigmaI/netI 0.1096
_diffrn_reflns_limit_h_max 14
_diffrn_reflns_limit_h_min -17
_diffrn_reflns_limit_k_max 23
_diffrn_reflns_limit_k_min -23
_diffrn_reflns_limit_l_max 24
_diffrn_reflns_limit_l_min -24
_diffrn_reflns_number 68526
_diffrn_reflns_theta_full 63.50
_diffrn_reflns_theta_max 63.50
_diffrn_reflns_theta_min 6.53
_exptl_absorpt_coefficient_mu 0.868
_exptl_absorpt_correction_T_max 0.9914
_exptl_absorpt_correction_T_min 0.8123
_exptl_absorpt_correction_type multi-scan
_exptl_absorpt_process_details 'REQAB (Rigaku, 1998)'
_exptl_crystal_colour Brown
_exptl_crystal_density_diffrn 1.231
_exptl_crystal_density_method 'not measured'
_exptl_crystal_description Prism
_exptl_crystal_F_000 2280
_exptl_crystal_size_max 0.25
_exptl_crystal_size_mid 0.06
_exptl_crystal_size_min 0.01
_refine_diff_density_max 1.525
_refine_diff_density_min -0.584
_refine_diff_density_rms 0.127
_refine_ls_extinction_method none
_refine_ls_goodness_of_fit_ref 1.097
_refine_ls_hydrogen_treatment constr
_refine_ls_matrix_type full
_refine_ls_number_parameters 1387
_refine_ls_number_reflns 18297
_refine_ls_number_restraints 0
_refine_ls_restrained_S_all 1.097
_refine_ls_R_factor_all 0.1832
_refine_ls_R_factor_gt 0.1419
_refine_ls_shift/su_max 0.000
_refine_ls_shift/su_mean 0.000
_refine_ls_structure_factor_coef Fsqd
_refine_ls_weighting_details 'calc w=1/[\s^2^(Fo^2^)+(0.0330P)^2^+135.7153P] where P=(Fo^2^+2Fc^2^)/3'
_refine_ls_weighting_scheme calc
_refine_ls_wR_factor_gt 0.3453
_refine_ls_wR_factor_ref 0.3713
_reflns_number_gt 12239
_reflns_number_total 18297
_reflns_threshold_expression >2sigma(I)
_cod_data_source_file c5sc04748j2.cif
_cod_data_source_block 41001fu
_cod_depositor_comments 'Adding full bibliography for 1542591--1542594.cif.'
_cod_database_code 1542593

loop_
_symmetry_equiv_pos_as_xyz
'x, y, z'
'-x, -y, -z'

loop_
_atom_site_label
_atom_site_type_symbol
_atom_site_fract_x
_atom_site_fract_y
_atom_site_fract_z
_atom_site_U_iso_or_equiv
_atom_site_adp_type
_atom_site_occupancy
_atom_site_symmetry_multiplicity
_atom_site_calc_flag
_atom_site_refinement_flags
Ni1 Ni 0.33411(12) 0.10952(8) 0.77286(8) 0.0190(4) Uani 1 1 d .
Ni2 Ni 0.52546(12) 0.18972(8) 0.69826(8) 0.0199(4) Uani 1 1 d .
O1 O 0.0256(5) 0.0970(4) 0.5617(4) 0.0310(18) Uani 1 1 d .
N1 N 0.4015(6) 0.1626(4) 0.8571(4) 0.0187(18) Uani 1 1 d .
N2 N 0.5329(6) 0.0972(5) 0.6768(4) 0.0232(19) Uani 1 1 d .
N3 N 0.3965(6) 0.0373(4) 0.7991(4) 0.0191(18) Uani 1 1 d .
O2 O 0.1311(5) 0.1981(4) 0.5554(3) 0.0286(17) Uani 1 1 d .
O3 O 0.6034(6) 0.3810(4) 0.9049(4) 0.0375(19) Uani 1 1 d .
N4 N 0.1062(6) 0.1429(5) 0.5811(4) 0.0238(19) Uani 1 1 d .
N5 N 0.4362(6) 0.1835(4) 0.6140(4) 0.0194(18) Uani 1 1 d .
N6 N 0.6196(6) 0.1980(4) 0.7833(4) 0.0241(19) Uani 1 1 d .
C1 C 0.2148(7) 0.1848(5) 0.6899(5) 0.020(2) Uani 1 1 d .
N7 N 0.2791(6) 0.1829(4) 0.7497(4) 0.0197(18) Uani 1 1 d .
N8 N 0.2558(6) 0.0534(4) 0.6913(4) 0.0178(17) Uani 1 1 d .
N9 N 0.5199(6) 0.2812(4) 0.7152(4) 0.0228(19) Uani 1 1 d .
C2 C 0.3944(7) 0.1242(5) 0.5730(5) 0.019(2) Uani 1 1 d .
C3 C 0.2470(7) -0.0135(5) 0.6725(5) 0.020(2) Uani 1 1 d .
C4 C 0.6484(7) 0.2495(5) 0.8343(5) 0.023(2) Uani 1 1 d .
C5 C 0.2694(7) -0.1272(5) 0.6837(5) 0.021(2) Uani 1 1 d .
C6 C 0.6705(7) 0.1543(5) 0.8052(5) 0.024(2) Uani 1 1 d .
N10 N 0.6610(7) 0.3596(5) 0.8856(4) 0.028(2) Uani 1 1 d .
C7 C 0.4696(7) 0.1454(5) 0.9023(5) 0.021(2) Uani 1 1 d .
C8 C 0.2874(7) 0.0627(5) 0.4747(5) 0.021(2) Uani 1 1 d .
C9 C 0.3986(7) 0.2217(5) 0.8856(5) 0.020(2) Uani 1 1 d .
C10 C 0.7525(7) -0.1121(5) 0.8583(5) 0.024(2) Uani 1 1 d .
C11 C 0.9142(7) 0.0751(5) 0.8400(5) 0.021(2) Uani 1 1 d .
C12 C 0.1519(7) 0.0157(5) 0.5867(5) 0.024(2) Uani 1 1 d .
H1 H 0.1093 0.0158 0.5449 0.029 Uiso 1 1 calc R
C13 C 0.1936(7) 0.0709(5) 0.6381(5) 0.020(2) Uani 1 1 d .
O4 O 0.7514(6) 0.3804(4) 0.9114(4) 0.042(2) Uani 1 1 d .
C14 C 0.2903(7) 0.4265(5) 0.4861(5) 0.024(2) Uani 1 1 d .
H2 H 0.2628 0.4559 0.4591 0.029 Uiso 1 1 calc R
C15 C 0.8414(7) 0.1018(5) 0.8132(5) 0.021(2) Uani 1 1 d .
H3 H 0.8604 0.1490 0.8035 0.025 Uiso 1 1 calc R
C16 C 0.4654(7) 0.2400(5) 0.9510(5) 0.023(2) Uani 1 1 d .
H4 H 0.4766 0.2788 0.9805 0.028 Uiso 1 1 calc R
C17 C 0.3276(8) 0.1972(5) 0.5184(5) 0.024(2) Uani 1 1 d .
H5 H 0.2913 0.2182 0.4867 0.029 Uiso 1 1 calc R
C18 C 0.2881(7) 0.2404(5) 0.7873(5) 0.021(2) Uani 1 1 d .
C19 C 0.3946(7) 0.3576(5) 0.5050(5) 0.024(2) Uani 1 1 d .
H6 H 0.4391 0.3392 0.4914 0.029 Uiso 1 1 calc R
C20 C 0.2140(7) -0.2663(6) 0.6438(5) 0.025(2) Uani 1 1 d .
H7 H 0.1953 -0.3143 0.6311 0.030 Uiso 1 1 calc R
C21 C 0.1564(7) 0.0764(5) 0.3753(5) 0.025(2) Uani 1 1 d .
C22 C 0.6216(7) 0.3070(5) 0.8284(5) 0.022(2) Uani 1 1 d .
C23 C 0.3683(7) -0.0274(5) 0.7680(5) 0.020(2) Uani 1 1 d .
C24 C 0.4808(7) 0.0500(5) 0.6218(5) 0.018(2) Uani 1 1 d .
C25 C 0.2682(8) 0.4131(5) 0.5475(6) 0.028(2) Uani 1 1 d .
C26 C 0.1832(7) -0.0362(5) 0.6078(5) 0.023(2) Uani 1 1 d .
H8 H 0.1663 -0.0799 0.5842 0.027 Uiso 1 1 calc R
C27 C 0.7144(8) 0.2361(6) 0.8903(5) 0.027(2) Uani 1 1 d .
H9 H 0.7429 0.2631 0.9317 0.033 Uiso 1 1 calc R
C28 C 0.4172(7) 0.2965(5) 0.6076(5) 0.023(2) Uani 1 1 d .
C29 C 0.7398(8) 0.0623(6) 0.7997(5) 0.027(2) Uani 1 1 d .
C30 C 0.3739(7) 0.3437(5) 0.5656(5) 0.025(2) Uani 1 1 d .
C31 C 0.1780(7) 0.1332(5) 0.6391(5) 0.020(2) Uani 1 1 d .
C32 C 0.3952(7) 0.2297(5) 0.5814(5) 0.024(2) Uani 1 1 d .
C33 C 0.4670(7) 0.0372(5) 0.8568(5) 0.019(2) Uani 1 1 d .
C34 C 0.7845(7) -0.0371(5) 0.8412(5) 0.022(2) Uani 1 1 d .
C35 C 0.5950(7) 0.0085(5) 0.6741(5) 0.024(2) Uani 1 1 d .
H10 H 0.6359 -0.0188 0.6865 0.029 Uiso 1 1 calc R
C36 C 0.1992(8) -0.1570(6) 0.4202(5) 0.025(2) Uani 1 1 d .
C37 C 0.3374(7) 0.0200(5) 0.5120(5) 0.019(2) Uani 1 1 d .
C38 C 0.8022(7) 0.0669(6) 1.0754(5) 0.023(2) Uani 1 1 d .
C39 C 0.3761(7) 0.3871(5) 0.8648(5) 0.023(2) Uani 1 1 d .
H11 H 0.4087 0.3914 0.8298 0.027 Uiso 1 1 calc R
C40 C 0.5205(7) -0.0034(5) 0.6194(5) 0.024(2) Uani 1 1 d .
H12 H 0.4989 -0.0404 0.5858 0.028 Uiso 1 1 calc R
C41 C 0.3094(7) -0.0488(6) 0.4944(5) 0.024(2) Uani 1 1 d .
H13 H 0.3413 -0.0765 0.5206 0.029 Uiso 1 1 calc R
C42 C 0.5573(8) 0.3912(6) 0.7643(6) 0.030(3) Uani 1 1 d .
H14 H 0.5831 0.4295 0.7968 0.036 Uiso 1 1 calc R
C43 C 0.2817(8) 0.3736(6) 0.9690(6) 0.030(3) Uani 1 1 d .
C44 C 0.7226(7) 0.1004(6) 1.0527(5) 0.022(2) Uani 1 1 d .
C45 C 0.3744(8) 0.4090(6) 0.3952(5) 0.028(2) Uani 1 1 d .
C46 C 0.3392(8) 0.3221(5) 0.8886(5) 0.025(2) Uani 1 1 d .
C47 C 0.5060(7) 0.0919(5) 0.9061(5) 0.021(2) Uani 1 1 d .
C48 C 0.2948(8) 0.3162(6) 0.9410(6) 0.029(3) Uani 1 1 d .
H15 H 0.2726 0.2726 0.9584 0.035 Uiso 1 1 calc R
C49 C 0.6015(7) 0.0697(5) 0.7101(5) 0.021(2) Uani 1 1 d .
C50 C 0.6616(8) 0.2573(5) 1.1043(5) 0.023(2) Uani 1 1 d .
C51 C 0.3262(7) 0.1319(5) 0.5136(5) 0.021(2) Uani 1 1 d .
C52 C 0.1731(8) -0.1717(5) 0.6810(5) 0.024(2) Uani 1 1 d .
H16 H 0.1273 -0.1539 0.6935 0.029 Uiso 1 1 calc R
C53 C 0.4828(7) -0.0266(5) 0.8605(5) 0.022(2) Uani 1 1 d .
H17 H 0.5276 -0.0387 0.8948 0.027 Uiso 1 1 calc R
C54 C 0.5674(8) 0.3251(5) 0.7715(5) 0.024(2) Uani 1 1 d .
C55 C 0.5611(8) 0.2476(6) 1.1209(5) 0.026(2) Uani 1 1 d .
H18 H 0.5659 0.2895 1.1460 0.039 Uiso 1 1 calc R
H19 H 0.5444 0.2079 1.1474 0.039 Uiso 1 1 calc R
H20 H 0.5093 0.2393 1.0796 0.039 Uiso 1 1 calc R
C56 C 0.1432(7) -0.2417(6) 0.6601(5) 0.025(2) Uani 1 1 d .
C57 C 0.6922(8) 0.3198(5) 1.0642(5) 0.027(2) Uani 1 1 d .
H21 H 0.6969 0.3616 1.0894 0.040 Uiso 1 1 calc R
H22 H 0.6425 0.3126 1.0221 0.040 Uiso 1 1 calc R
H23 H 0.7568 0.3252 1.0555 0.040 Uiso 1 1 calc R
C58 C 0.7509(7) -0.0107(5) 1.0806(5) 0.024(2) Uani 1 1 d .
H24 H 0.7060 -0.0320 1.0377 0.035 Uiso 1 1 calc R
H25 H 0.7129 -0.0166 1.1145 0.035 Uiso 1 1 calc R
H26 H 0.8011 -0.0329 1.0929 0.035 Uiso 1 1 calc R
C59 C 0.4214(8) -0.0676(6) 0.8053(5) 0.026(2) Uani 1 1 d .
H27 H 0.4150 -0.1140 0.7938 0.031 Uiso 1 1 calc R
C60 C 0.7230(8) -0.1135(5) 0.9249(5) 0.025(2) Uani 1 1 d .
H28 H 0.7021 -0.1612 0.9375 0.038 Uiso 1 1 calc R
H29 H 0.6680 -0.0958 0.9204 0.038 Uiso 1 1 calc R
H30 H 0.7799 -0.0844 0.9592 0.038 Uiso 1 1 calc R
C61 C 0.8716(8) 0.0983(6) 1.1426(5) 0.032(3) Uani 1 1 d .
H31 H 0.9055 0.1478 1.1403 0.048 Uiso 1 1 calc R
H32 H 0.9209 0.0752 1.1544 0.048 Uiso 1 1 calc R
H33 H 0.8332 0.0920 1.1762 0.048 Uiso 1 1 calc R
C62 C 0.5822(7) 0.1063(5) 0.9700(5) 0.021(2) Uani 1 1 d .
C63 C 0.2128(7) 0.0336(6) 0.4176(5) 0.021(2) Uani 1 1 d .
C64 C 0.3361(7) -0.1538(5) 0.6658(5) 0.021(2) Uani 1 1 d .
H34 H 0.4016 -0.1236 0.6676 0.025 Uiso 1 1 calc R
C65 C 0.4767(8) 0.3200(5) 0.6711(5) 0.024(2) Uani 1 1 d .
C66 C 1.0767(7) 0.0914(6) 0.8125(5) 0.026(2) Uani 1 1 d .
H35 H 1.0458 0.0930 0.7658 0.040 Uiso 1 1 calc R
H36 H 1.0698 0.0434 0.8214 0.040 Uiso 1 1 calc R
H37 H 1.1472 0.1198 0.8223 0.040 Uiso 1 1 calc R
C67 C 0.6676(7) 0.0960(5) 0.7715(5) 0.023(2) Uani 1 1 d .
C68 C 0.5091(7) 0.1910(5) 0.9619(5) 0.023(2) Uani 1 1 d .
C69 C 0.3094(8) -0.2240(6) 0.6453(5) 0.026(2) Uani 1 1 d .
C70 C 0.3113(7) 0.3724(5) 0.5870(5) 0.024(2) Uani 1 1 d .
H38 H 0.2983 0.3638 0.6295 0.028 Uiso 1 1 calc R
C71 C 1.0259(7) 0.1191(6) 0.8560(5) 0.025(2) Uani 1 1 d .
C72 C 0.2323(8) -0.0794(6) 0.4368(5) 0.025(2) Uani 1 1 d .
C73 C 0.0816(8) 0.0335(6) 0.3137(5) 0.032(3) Uani 1 1 d .
H39 H 0.0315 -0.0052 0.3273 0.048 Uiso 1 1 calc R
H40 H 0.1162 0.0154 0.2870 0.048 Uiso 1 1 calc R
H41 H 0.0493 0.0627 0.2875 0.048 Uiso 1 1 calc R
C74 C 0.1893(8) -0.0369(6) 0.4002(5) 0.025(2) Uani 1 1 d .
H42 H 0.1404 -0.0568 0.3604 0.031 Uiso 1 1 calc R
C75 C 0.1830(7) 0.2431(5) 0.6929(5) 0.024(2) Uani 1 1 d .
H43 H 0.1385 0.2554 0.6586 0.029 Uiso 1 1 calc R
C76 C 0.6625(8) -0.1590(6) 0.8061(6) 0.032(3) Uani 1 1 d .
H44 H 0.6444 -0.2067 0.8190 0.048 Uiso 1 1 calc R
H45 H 0.6791 -0.1577 0.7630 0.048 Uiso 1 1 calc R
H46 H 0.6064 -0.1427 0.8030 0.048 Uiso 1 1 calc R
C77 C 0.8638(8) 0.0766(6) 1.0215(6) 0.032(3) Uani 1 1 d .
H47 H 0.8191 0.0559 0.9783 0.048 Uiso 1 1 calc R
H48 H 0.9134 0.0538 1.0336 0.048 Uiso 1 1 calc R
H49 H 0.8974 0.1261 1.0187 0.048 Uiso 1 1 calc R
C78 C 1.0408(7) 0.1946(5) 0.8434(6) 0.030(3) Uani 1 1 d .
H50 H 1.0081 0.2132 0.8711 0.045 Uiso 1 1 calc R
H51 H 1.0120 0.1976 0.7966 0.045 Uiso 1 1 calc R
H52 H 1.1120 0.2216 0.8544 0.045 Uiso 1 1 calc R
C79 C 0.3845(8) -0.2548(6) 0.6268(6) 0.028(2) Uani 1 1 d .
C80 C 0.7129(7) -0.0066(5) 0.8147(5) 0.024(2) Uani 1 1 d .
H53 H 0.6445 -0.0337 0.8069 0.029 Uiso 1 1 calc R
C81 C 0.5024(8) 0.3882(5) 0.7006(6) 0.029(2) Uani 1 1 d .
H54 H 0.4848 0.4250 0.6800 0.035 Uiso 1 1 calc R
C82 C 0.2861(8) -0.1800(6) 0.4151(6) 0.032(3) Uani 1 1 d .
H55 H 0.2621 -0.2302 0.4044 0.048 Uiso 1 1 calc R
H56 H 0.3359 -0.1679 0.4576 0.048 Uiso 1 1 calc R
H57 H 0.3161 -0.1565 0.3802 0.048 Uiso 1 1 calc R
C83 C 0.6507(7) 0.0739(5) 0.9929(5) 0.021(2) Uani 1 1 d .
H58 H 0.6490 0.0342 0.9685 0.025 Uiso 1 1 calc R
C84 C 0.4012(9) 0.5162(6) 0.8667(6) 0.034(3) Uani 1 1 d .
C85 C 0.5853(7) 0.1657(5) 1.0046(5) 0.021(2) Uani 1 1 d .
C86 C 0.3153(8) 0.4356(6) 0.9437(6) 0.035(3) Uani 1 1 d .
H59 H 0.3049 0.4744 0.9614 0.042 Uiso 1 1 calc R
C87 C 0.4079(7) 0.0623(5) 0.5722(5) 0.022(2) Uani 1 1 d .
C88 C 0.8852(8) 0.0050(5) 0.8525(5) 0.025(2) Uani 1 1 d .
H60 H 0.9349 -0.0147 0.8692 0.029 Uiso 1 1 calc R
C89 C 0.3527(7) 0.3976(5) 0.4629(5) 0.026(2) Uani 1 1 d .
C90 C 0.3417(7) 0.2596(5) 0.8539(5) 0.023(2) Uani 1 1 d .
C91 C 0.7227(7) 0.1578(5) 1.0879(5) 0.024(2) Uani 1 1 d .
H61 H 0.7708 0.1746 1.1287 0.029 Uiso 1 1 calc R
C92 C 0.7280(7) 0.1777(5) 0.8729(5) 0.025(2) Uani 1 1 d .
H62 H 0.7681 0.1556 0.9001 0.030 Uiso 1 1 calc R
C93 C 0.1014(8) 0.1041(6) 0.4161(5) 0.029(3) Uani 1 1 d .
H63 H 0.0538 0.0653 0.4315 0.043 Uiso 1 1 calc R
H64 H 0.0660 0.1310 0.3887 0.043 Uiso 1 1 calc R
H65 H 0.1492 0.1339 0.4545 0.043 Uiso 1 1 calc R
C94 C 0.1983(8) 0.4439(6) 0.5719(5) 0.029(2) Uani 1 1 d .
C95 C 1.0730(8) 0.1170(6) 0.9293(5) 0.026(2) Uani 1 1 d .
H66 H 1.0393 0.1349 0.9568 0.038 Uiso 1 1 calc R
H67 H 1.1434 0.1457 0.9395 0.038 Uiso 1 1 calc R
H68 H 1.0664 0.0691 0.9385 0.038 Uiso 1 1 calc R
C96 C 0.3657(8) 0.4448(6) 0.8915(6) 0.030(3) Uani 1 1 d .
C97 C 0.4569(9) 0.5708(6) 0.9249(6) 0.035(3) Uani 1 1 d .
H69 H 0.4796 0.6166 0.9081 0.052 Uiso 1 1 calc R
H70 H 0.5143 0.5603 0.9503 0.052 Uiso 1 1 calc R
H71 H 0.4126 0.5708 0.9536 0.052 Uiso 1 1 calc R
C98 C 0.6542(7) 0.1925(5) 1.0656(5) 0.020(2) Uani 1 1 d .
C99 C 0.0348(8) -0.2897(5) 0.6540(5) 0.027(2) Uani 1 1 d .
C100 C 0.3371(9) 0.3392(7) 0.3555(6) 0.038(3) Uani 1 1 d .
H72 H 0.3504 0.3457 0.3115 0.058 Uiso 1 1 calc R
H73 H 0.2654 0.3177 0.3509 0.058 Uiso 1 1 calc R
H74 H 0.3712 0.3093 0.3786 0.058 Uiso 1 1 calc R
C101 C 0.3351(9) -0.3026(6) 0.5633(6) 0.035(3) Uani 1 1 d .
H75 H 0.3168 -0.2759 0.5267 0.052 Uiso 1 1 calc R
H76 H 0.2754 -0.3391 0.5692 0.052 Uiso 1 1 calc R
H77 H 0.3814 -0.3237 0.5531 0.052 Uiso 1 1 calc R
C102 C 0.7398(8) 0.2728(6) 1.1711(5) 0.033(3) Uani 1 1 d .
H78 H 0.7418 0.3149 1.1944 0.049 Uiso 1 1 calc R
H79 H 0.8052 0.2794 1.1631 0.049 Uiso 1 1 calc R
H80 H 0.7222 0.2338 1.1984 0.049 Uiso 1 1 calc R
C103 C 0.4864(8) 0.4425(6) 0.4022(6) 0.031(3) Uani 1 1 d .
H81 H 0.4995 0.4497 0.3581 0.046 Uiso 1 1 calc R
H82 H 0.5204 0.4121 0.4244 0.046 Uiso 1 1 calc R
H83 H 0.5109 0.4873 0.4284 0.046 Uiso 1 1 calc R
C104 C 0.1518(9) 0.4823(6) 0.5204(6) 0.036(3) Uani 1 1 d .
H84 H 0.1086 0.5008 0.5385 0.055 Uiso 1 1 calc R
H85 H 0.1124 0.4505 0.4811 0.055 Uiso 1 1 calc R
H86 H 0.2040 0.5205 0.5082 0.055 Uiso 1 1 calc R
C105 C 0.2976(7) -0.0536(5) 0.7091(5) 0.024(2) Uani 1 1 d .
C106 C 0.2272(8) 0.2768(6) 0.7526(5) 0.028(2) Uani 1 1 d .
H87 H 0.2197 0.3173 0.7691 0.033 Uiso 1 1 calc R
C107 C 0.1524(8) -0.1945(6) 0.4764(6) 0.030(2) Uani 1 1 d .
H88 H 0.1301 -0.2447 0.4663 0.045 Uiso 1 1 calc R
H89 H 0.0956 -0.1808 0.4792 0.045 Uiso 1 1 calc R
H90 H 0.2022 -0.1813 0.5188 0.045 Uiso 1 1 calc R
C108 C 0.2259(9) 0.3635(6) 1.0254(7) 0.041(3) Uani 1 1 d .
C109 C 0.4132(9) -0.2955(6) 0.6838(6) 0.037(3) Uani 1 1 d .
H91 H 0.3535 -0.3316 0.6903 0.056 Uiso 1 1 calc R
H92 H 0.4455 -0.2642 0.7244 0.056 Uiso 1 1 calc R
H93 H 0.4591 -0.3169 0.6737 0.056 Uiso 1 1 calc R
C110 C 0.2324(8) 0.1358(6) 0.3502(6) 0.030(3) Uani 1 1 d .
H94 H 0.2824 0.1649 0.3881 0.045 Uiso 1 1 calc R
H95 H 0.1983 0.1639 0.3235 0.045 Uiso 1 1 calc R
H96 H 0.2650 0.1165 0.3229 0.045 Uiso 1 1 calc R
C111 C 0.4666(11) 0.5203(6) 0.8188(7) 0.047(3) Uani 1 1 d .
H97 H 0.4874 0.5672 0.8042 0.071 Uiso 1 1 calc R
H98 H 0.4292 0.4869 0.7802 0.071 Uiso 1 1 calc R
H99 H 0.5253 0.5094 0.8411 0.071 Uiso 1 1 calc R
C112 C 0.3053(11) 0.5302(7) 0.8266(6) 0.045(3) Uani 1 1 d .
H100 H 0.3249 0.5759 0.8094 0.068 Uiso 1 1 calc R
H101 H 0.2615 0.5289 0.8561 0.068 Uiso 1 1 calc R
H102 H 0.2702 0.4945 0.7897 0.068 Uiso 1 1 calc R
C113 C 0.2593(8) 0.4968(6) 0.6325(6) 0.036(3) Uani 1 1 d .
H103 H 0.2912 0.4738 0.6673 0.054 Uiso 1 1 calc R
H104 H 0.2150 0.5150 0.6496 0.054 Uiso 1 1 calc R
H105 H 0.3102 0.5350 0.6190 0.054 Uiso 1 1 calc R
C114 C 0.0285(10) -0.3636(6) 0.6697(7) 0.047(3) Uani 1 1 d .
H106 H 0.0591 -0.3819 0.6402 0.070 Uiso 1 1 calc R
H107 H -0.0413 -0.3930 0.6630 0.070 Uiso 1 1 calc R
H108 H 0.0636 -0.3632 0.7159 0.070 Uiso 1 1 calc R
C115 C 0.8366(8) -0.1417(6) 0.8661(7) 0.039(3) Uani 1 1 d .
H109 H 0.8132 -0.1899 0.8773 0.059 Uiso 1 1 calc R
H110 H 0.8930 -0.1142 0.9017 0.059 Uiso 1 1 calc R
H111 H 0.8575 -0.1401 0.8245 0.059 Uiso 1 1 calc R
C116 C 0.2311(10) 0.4344(7) 1.0540(7) 0.046(3) Uani 1 1 d .
H112 H 0.3005 0.4628 1.0733 0.070 Uiso 1 1 calc R
H113 H 0.1939 0.4274 1.0884 0.070 Uiso 1 1 calc R
H114 H 0.2022 0.4581 1.0184 0.070 Uiso 1 1 calc R
C117 C 0.9545(13) 0.6417(10) 0.8465(8) 0.074(5) Uani 1 1 d .
H115 H 0.9683 0.6903 0.8502 0.089 Uiso 1 1 calc R
C118 C 0.4774(8) -0.1976(6) 0.6159(6) 0.035(3) Uani 1 1 d .
H116 H 0.4579 -0.1717 0.5789 0.052 Uiso 1 1 calc R
H117 H 0.5237 -0.2187 0.6058 0.052 Uiso 1 1 calc R
H118 H 0.5097 -0.1660 0.6562 0.052 Uiso 1 1 calc R
C119 C 0.2756(12) 0.3290(7) 1.0818(8) 0.060(4) Uani 1 1 d .
H119 H 0.3450 0.3585 1.0993 0.090 Uiso 1 1 calc R
H120 H 0.2730 0.2838 1.0646 0.090 Uiso 1 1 calc R
H121 H 0.2404 0.3227 1.1173 0.090 Uiso 1 1 calc R
C120 C 0.3245(9) 0.4559(6) 0.3560(6) 0.037(3) Uani 1 1 d .
H122 H 0.3412 0.4612 0.3128 0.055 Uiso 1 1 calc R
H123 H 0.3480 0.5015 0.3806 0.055 Uiso 1 1 calc R
H124 H 0.2524 0.4352 0.3493 0.055 Uiso 1 1 calc R
C121 C -0.0136(9) -0.2630(7) 0.7005(7) 0.045(3) Uani 1 1 d .
H125 H -0.0822 -0.2942 0.6951 0.068 Uiso 1 1 calc R
H126 H -0.0134 -0.2165 0.6899 0.068 Uiso 1 1 calc R
H127 H 0.0235 -0.2610 0.7465 0.068 Uiso 1 1 calc R
C122 C 0.1172(9) 0.3863(7) 0.5935(7) 0.044(3) Uani 1 1 d .
H128 H 0.1478 0.3611 0.6266 0.066 Uiso 1 1 calc R
H129 H 0.0748 0.3543 0.5550 0.066 Uiso 1 1 calc R
H130 H 0.0770 0.4066 0.6129 0.066 Uiso 1 1 calc R
C123 C 0.1201(9) -0.1817(6) 0.3541(5) 0.034(3) Uani 1 1 d .
H131 H 0.1010 -0.2320 0.3458 0.051 Uiso 1 1 calc R
H132 H 0.1475 -0.1589 0.3179 0.051 Uiso 1 1 calc R
H133 H 0.0617 -0.1700 0.3564 0.051 Uiso 1 1 calc R
C124 C 0.8246(13) 0.3269(8) 0.7352(8) 0.060(4) Uani 1 1 d .
H134 H 0.7598 0.2960 0.7345 0.072 Uiso 1 1 calc R
C125 C 0.8728(14) 0.6014(10) 0.7979(8) 0.075(5) Uani 1 1 d .
H135 H 0.8332 0.6220 0.7681 0.090 Uiso 1 1 calc R
C126 C 0.8506(13) 0.5295(9) 0.7943(7) 0.062(4) Uani 1 1 d .
H136 H 0.7935 0.5002 0.7631 0.074 Uiso 1 1 calc R
C127 C 0.9116(12) 0.5021(9) 0.8357(7) 0.060(4) Uani 1 1 d .
H137 H 0.8978 0.4535 0.8314 0.072 Uiso 1 1 calc R
C128 C 1.0127(12) 0.6166(10) 0.8869(9) 0.069(5) Uani 1 1 d .
H138 H 1.0685 0.6468 0.9185 0.083 Uiso 1 1 calc R
C129 C -0.0223(9) -0.2883(9) 0.5824(6) 0.057(4) Uani 1 1 d .
H139 H 0.0074 -0.3053 0.5514 0.085 Uiso 1 1 calc R
H140 H -0.0189 -0.2407 0.5741 0.085 Uiso 1 1 calc R
H141 H -0.0919 -0.3180 0.5761 0.085 Uiso 1 1 calc R
C130 C 0.9327(11) 0.4187(8) 0.6901(8) 0.063(4) Uani 1 1 d .
H142 H 0.9435 0.4531 0.6595 0.075 Uiso 1 1 calc R
C131 C 0.8362(12) 0.3735(8) 0.6907(8) 0.055(4) Uani 1 1 d .
C132 C 0.1190(12) 0.3201(9) 0.9968(9) 0.075(5) Uani 1 1 d .
H143 H 0.1151 0.2749 0.9790 0.113 Uiso 1 1 calc R
H144 H 0.0896 0.3435 0.9612 0.113 Uiso 1 1 calc R
H145 H 0.0826 0.3138 1.0317 0.113 Uiso 1 1 calc R
C133 C 1.0105(15) 0.4095(13) 0.7371(11) 0.099(7) Uani 1 1 d .
H146 H 1.0763 0.4373 0.7364 0.119 Uiso 1 1 calc R
C134 C 0.9927(12) 0.5425(12) 0.8839(8) 0.077(6) Uani 1 1 d .
C135 C 0.9069(16) 0.3225(10) 0.7835(10) 0.078(5) Uani 1 1 d .
H147 H 0.8970 0.2901 0.8161 0.093 Uiso 1 1 calc R
C136 C 0.9988(18) 0.3640(13) 0.7833(10) 0.090(6) Uani 1 1 d .
H148 H 1.0546 0.3613 0.8152 0.108 Uiso 1 1 calc R
C137 C 0.7502(14) 0.3797(10) 0.6378(11) 0.093(7) Uani 1 1 d .
H149 H 0.7753 0.4171 0.6103 0.140 Uiso 1 1 calc R
H150 H 0.7031 0.3902 0.6590 0.140 Uiso 1 1 calc R
H151 H 0.7166 0.3359 0.6099 0.140 Uiso 1 1 calc R
C138 C 1.0565(19) 0.5100(15) 0.9303(11) 0.123(10) Uani 1 1 d .
H152 H 1.1099 0.5462 0.9611 0.185 Uiso 1 1 calc R
H153 H 1.0852 0.4856 0.9046 0.185 Uiso 1 1 calc R
H154 H 1.0158 0.4771 0.9553 0.185 Uiso 1 1 calc R

loop_
_atom_site_aniso_label
_atom_site_aniso_U_11
_atom_site_aniso_U_22
_atom_site_aniso_U_33
_atom_site_aniso_U_23
_atom_site_aniso_U_13
_atom_site_aniso_U_12
Ni1 0.0118(8) 0.0250(9) 0.0204(9) 0.0030(7) 0.0010(7) 0.0083(7)
Ni2 0.0113(8) 0.0254(9) 0.0210(9) 0.0043(7) -0.0024(7) 0.0080(7)
O1 0.011(4) 0.041(4) 0.036(4) 0.001(3) -0.005(3) 0.009(3)
N1 0.012(4) 0.021(4) 0.022(4) 0.003(3) -0.004(3) 0.010(3)
N2 0.011(4) 0.039(5) 0.016(4) 0.008(4) 0.000(3) 0.005(4)
N3 0.012(4) 0.027(5) 0.020(4) 0.004(3) 0.007(3) 0.006(3)
O2 0.031(4) 0.038(4) 0.020(4) 0.009(3) 0.000(3) 0.021(4)
O3 0.038(5) 0.039(5) 0.035(5) 0.003(4) 0.004(4) 0.016(4)
N4 0.024(5) 0.031(5) 0.020(4) 0.000(4) 0.002(4) 0.017(4)
N5 0.009(4) 0.024(4) 0.025(4) 0.005(4) 0.000(3) 0.008(3)
N6 0.018(4) 0.027(5) 0.023(5) 0.005(4) -0.001(4) 0.008(4)
C1 0.010(5) 0.024(5) 0.023(5) 0.010(4) 0.000(4) 0.006(4)
N7 0.011(4) 0.027(5) 0.023(4) 0.005(4) 0.004(3) 0.009(3)
N8 0.013(4) 0.023(4) 0.018(4) 0.004(3) 0.002(3) 0.007(3)
N9 0.011(4) 0.033(5) 0.025(5) 0.003(4) 0.001(4) 0.010(4)
C2 0.014(5) 0.029(6) 0.017(5) 0.008(4) 0.007(4) 0.009(4)
C3 0.012(5) 0.025(5) 0.025(5) 0.002(4) 0.006(4) 0.008(4)
C4 0.015(5) 0.033(6) 0.020(5) 0.007(4) 0.006(4) 0.008(4)
C5 0.011(5) 0.028(5) 0.019(5) -0.002(4) -0.002(4) 0.006(4)
C6 0.013(5) 0.028(6) 0.029(6) 0.008(4) 0.003(4) 0.008(4)
N10 0.030(5) 0.029(5) 0.024(5) 0.005(4) 0.003(4) 0.012(4)
C7 0.015(5) 0.026(5) 0.023(5) 0.005(4) 0.004(4) 0.007(4)
C8 0.010(5) 0.034(6) 0.017(5) 0.003(4) -0.005(4) 0.011(4)
C9 0.016(5) 0.024(5) 0.019(5) 0.002(4) 0.001(4) 0.007(4)
C10 0.010(5) 0.025(5) 0.035(6) 0.012(4) -0.002(4) 0.008(4)
C11 0.011(5) 0.024(5) 0.023(5) -0.001(4) -0.004(4) 0.005(4)
C12 0.013(5) 0.032(6) 0.026(5) 0.003(4) 0.000(4) 0.007(4)
C13 0.011(5) 0.032(6) 0.016(5) 0.004(4) 0.002(4) 0.008(4)
O4 0.022(4) 0.041(5) 0.052(5) -0.010(4) -0.011(4) 0.009(4)
C14 0.013(5) 0.029(6) 0.030(6) 0.013(5) 0.000(4) 0.009(4)
C15 0.011(5) 0.027(5) 0.020(5) 0.003(4) 0.002(4) 0.002(4)
C16 0.018(5) 0.030(6) 0.022(5) -0.006(4) 0.002(4) 0.009(4)
C17 0.024(6) 0.027(6) 0.021(5) 0.005(4) 0.000(4) 0.012(5)
C18 0.015(5) 0.021(5) 0.026(5) 0.003(4) 0.007(4) 0.006(4)
C19 0.003(4) 0.026(5) 0.038(6) 0.001(5) -0.002(4) 0.003(4)
C20 0.014(5) 0.033(6) 0.025(5) -0.002(4) -0.007(4) 0.011(5)
C21 0.016(5) 0.034(6) 0.016(5) 0.006(4) -0.008(4) 0.007(5)
C22 0.013(5) 0.028(5) 0.019(5) -0.003(4) -0.003(4) 0.002(4)
C23 0.016(5) 0.033(6) 0.016(5) 0.005(4) 0.007(4) 0.013(4)
C24 0.005(4) 0.030(5) 0.016(5) -0.001(4) 0.001(4) 0.003(4)
C25 0.025(6) 0.022(5) 0.037(6) 0.007(5) 0.005(5) 0.009(5)
C26 0.019(5) 0.031(6) 0.020(5) 0.002(4) 0.007(4) 0.008(5)
C27 0.024(6) 0.033(6) 0.024(6) 0.001(5) 0.000(5) 0.010(5)
C28 0.006(5) 0.030(6) 0.030(6) 0.008(5) 0.000(4) 0.007(4)
C29 0.019(5) 0.035(6) 0.027(6) 0.009(5) 0.004(5) 0.012(5)
C30 0.014(5) 0.024(5) 0.029(6) 0.004(4) -0.005(4) 0.004(4)
C31 0.011(5) 0.032(6) 0.018(5) 0.000(4) 0.007(4) 0.008(4)
C32 0.016(5) 0.028(6) 0.024(5) 0.008(4) -0.001(4) 0.006(4)
C33 0.017(5) 0.024(5) 0.021(5) 0.003(4) 0.006(4) 0.011(4)
C34 0.018(5) 0.028(6) 0.019(5) 0.006(4) 0.004(4) 0.008(4)
C35 0.018(5) 0.032(6) 0.025(5) 0.008(4) 0.001(4) 0.015(5)
C36 0.023(6) 0.035(6) 0.015(5) 0.003(4) -0.001(4) 0.012(5)
C37 0.010(5) 0.034(6) 0.020(5) 0.008(4) 0.009(4) 0.012(4)
C38 0.017(5) 0.038(6) 0.018(5) 0.003(4) 0.000(4) 0.017(5)
C39 0.010(5) 0.024(5) 0.028(6) 0.004(4) -0.004(4) 0.005(4)
C40 0.019(5) 0.024(5) 0.024(5) 0.003(4) -0.001(4) 0.006(4)
C41 0.019(5) 0.035(6) 0.022(5) 0.005(4) 0.005(4) 0.012(5)
C42 0.027(6) 0.027(6) 0.032(6) -0.002(5) 0.000(5) 0.011(5)
C43 0.017(5) 0.040(7) 0.033(6) -0.003(5) 0.006(5) 0.011(5)
C44 0.016(5) 0.039(6) 0.017(5) 0.006(4) 0.005(4) 0.017(5)
C45 0.022(6) 0.035(6) 0.028(6) 0.010(5) 0.002(5) 0.014(5)
C46 0.019(5) 0.033(6) 0.024(5) -0.001(4) -0.005(4) 0.016(5)
C47 0.004(4) 0.034(6) 0.024(5) 0.009(4) 0.004(4) 0.006(4)
C48 0.017(5) 0.025(6) 0.043(7) 0.000(5) 0.002(5) 0.008(5)
C49 0.013(5) 0.033(6) 0.029(6) 0.016(5) 0.016(4) 0.014(4)
C50 0.026(6) 0.021(5) 0.019(5) 0.002(4) -0.003(4) 0.011(4)
C51 0.012(5) 0.031(6) 0.023(5) 0.007(4) 0.003(4) 0.011(4)
C52 0.020(5) 0.027(6) 0.028(6) 0.002(4) 0.004(4) 0.013(5)
C53 0.013(5) 0.032(6) 0.018(5) 0.005(4) 0.000(4) 0.006(4)
C54 0.026(6) 0.024(5) 0.025(6) 0.007(4) 0.007(5) 0.013(5)
C55 0.020(5) 0.038(6) 0.025(6) 0.005(5) 0.006(4) 0.016(5)
C56 0.014(5) 0.037(6) 0.016(5) -0.001(4) -0.006(4) 0.003(5)
C57 0.020(5) 0.030(6) 0.029(6) 0.003(5) 0.006(5) 0.007(5)
C58 0.018(5) 0.030(6) 0.028(6) 0.004(4) 0.006(4) 0.016(5)
C59 0.020(5) 0.035(6) 0.027(6) 0.002(5) 0.009(5) 0.013(5)
C60 0.021(5) 0.029(6) 0.020(5) -0.001(4) -0.003(4) 0.007(5)
C61 0.024(6) 0.049(7) 0.029(6) -0.002(5) -0.001(5) 0.024(5)
C62 0.010(5) 0.033(6) 0.019(5) 0.006(4) 0.003(4) 0.008(4)
C63 0.015(5) 0.041(6) 0.010(5) 0.003(4) 0.000(4) 0.015(5)
C64 0.018(5) 0.031(6) 0.014(5) 0.004(4) 0.004(4) 0.010(4)
C65 0.021(5) 0.024(5) 0.028(6) 0.009(4) 0.004(4) 0.011(4)
C66 0.015(5) 0.036(6) 0.025(5) 0.004(5) 0.002(4) 0.006(5)
C67 0.013(5) 0.029(6) 0.025(5) 0.008(4) 0.001(4) 0.005(4)
C68 0.014(5) 0.029(6) 0.027(6) 0.003(4) 0.007(4) 0.006(4)
C69 0.025(6) 0.033(6) 0.022(5) 0.002(4) 0.003(4) 0.017(5)
C70 0.021(5) 0.030(6) 0.020(5) 0.006(4) 0.002(4) 0.010(5)
C71 0.014(5) 0.035(6) 0.025(6) 0.002(5) -0.004(4) 0.011(5)
C72 0.017(5) 0.033(6) 0.026(6) 0.008(5) 0.008(4) 0.008(5)
C73 0.025(6) 0.043(7) 0.022(6) 0.002(5) -0.008(5) 0.013(5)
C74 0.020(5) 0.034(6) 0.022(5) 0.005(4) 0.006(4) 0.008(5)
C75 0.016(5) 0.034(6) 0.023(5) 0.009(5) 0.004(4) 0.012(5)
C76 0.029(6) 0.034(6) 0.030(6) 0.002(5) 0.004(5) 0.009(5)
C77 0.020(6) 0.037(6) 0.039(7) 0.010(5) 0.002(5) 0.015(5)
C78 0.011(5) 0.030(6) 0.040(7) 0.007(5) -0.003(5) 0.003(4)
C79 0.020(6) 0.031(6) 0.035(6) -0.002(5) 0.006(5) 0.011(5)
C80 0.012(5) 0.026(5) 0.032(6) 0.006(4) 0.001(4) 0.004(4)
C81 0.023(6) 0.020(5) 0.041(7) 0.005(5) 0.003(5) 0.007(5)
C82 0.028(6) 0.036(6) 0.031(6) -0.001(5) 0.003(5) 0.012(5)
C83 0.019(5) 0.026(5) 0.020(5) 0.001(4) 0.001(4) 0.014(4)
C84 0.035(7) 0.021(6) 0.043(7) -0.003(5) 0.003(5) 0.009(5)
C85 0.016(5) 0.029(6) 0.019(5) 0.009(4) 0.008(4) 0.008(4)
C86 0.028(6) 0.028(6) 0.052(8) -0.005(5) 0.005(6) 0.014(5)
C87 0.008(5) 0.029(6) 0.025(5) 0.003(4) 0.002(4) 0.003(4)
C88 0.022(5) 0.032(6) 0.023(5) 0.004(4) 0.002(4) 0.015(5)
C89 0.014(5) 0.024(5) 0.036(6) 0.006(5) -0.001(4) 0.005(4)
C90 0.015(5) 0.018(5) 0.033(6) 0.005(4) 0.006(4) 0.004(4)
C91 0.016(5) 0.035(6) 0.019(5) 0.003(4) 0.001(4) 0.008(5)
C92 0.017(5) 0.030(6) 0.027(6) 0.009(4) 0.001(4) 0.009(5)
C93 0.015(5) 0.053(7) 0.018(5) 0.003(5) -0.001(4) 0.016(5)
C94 0.030(6) 0.038(6) 0.024(6) 0.007(5) 0.006(5) 0.017(5)
C95 0.020(5) 0.032(6) 0.022(5) 0.001(4) 0.000(4) 0.009(5)
C96 0.021(6) 0.030(6) 0.035(6) 0.001(5) -0.012(5) 0.015(5)
C97 0.041(7) 0.031(6) 0.029(6) 0.001(5) -0.005(5) 0.016(5)
C98 0.013(5) 0.031(6) 0.019(5) 0.005(4) 0.001(4) 0.012(4)
C99 0.020(5) 0.022(5) 0.028(6) -0.002(4) -0.002(4) -0.001(4)
C100 0.032(7) 0.052(8) 0.032(6) 0.003(6) 0.005(5) 0.019(6)
C101 0.034(7) 0.039(7) 0.034(6) 0.000(5) 0.004(5) 0.018(6)
C102 0.029(6) 0.044(7) 0.027(6) -0.001(5) 0.001(5) 0.018(5)
C103 0.022(6) 0.039(6) 0.036(6) 0.011(5) 0.009(5) 0.014(5)
C104 0.035(7) 0.048(7) 0.037(7) 0.011(6) 0.013(5) 0.026(6)
C105 0.016(5) 0.029(6) 0.034(6) 0.007(5) 0.011(5) 0.011(4)
C106 0.023(6) 0.033(6) 0.030(6) 0.004(5) 0.003(5) 0.015(5)
C107 0.021(6) 0.030(6) 0.035(6) 0.000(5) 0.002(5) 0.007(5)
C108 0.035(7) 0.029(6) 0.066(9) 0.000(6) 0.024(6) 0.012(5)
C109 0.036(7) 0.045(7) 0.044(7) 0.010(6) 0.013(6) 0.028(6)
C110 0.016(5) 0.043(7) 0.032(6) 0.011(5) 0.004(5) 0.012(5)
C111 0.058(9) 0.029(7) 0.049(8) -0.005(6) 0.002(7) 0.016(6)
C112 0.066(9) 0.044(7) 0.034(7) 0.007(6) 0.003(6) 0.036(7)
C113 0.023(6) 0.049(7) 0.042(7) -0.003(6) 0.009(5) 0.018(5)
C114 0.038(7) 0.028(6) 0.070(9) 0.001(6) 0.010(7) 0.007(6)
C115 0.023(6) 0.025(6) 0.072(9) 0.012(6) 0.012(6) 0.012(5)
C116 0.045(8) 0.045(8) 0.051(8) -0.009(6) 0.022(7) 0.009(6)
C117 0.060(11) 0.086(13) 0.060(10) 0.016(9) 0.019(9) 0.000(10)
C118 0.013(5) 0.036(6) 0.050(7) 0.004(5) 0.005(5) 0.002(5)
C119 0.078(11) 0.040(8) 0.075(11) 0.003(7) 0.054(9) 0.011(8)
C120 0.034(7) 0.045(7) 0.036(7) 0.020(6) 0.008(5) 0.019(6)
C121 0.026(7) 0.043(7) 0.068(9) 0.001(7) 0.016(6) 0.011(6)
C122 0.030(7) 0.044(7) 0.065(9) 0.008(6) 0.018(6) 0.018(6)
C123 0.039(7) 0.029(6) 0.027(6) -0.001(5) -0.001(5) 0.009(5)
C124 0.073(11) 0.047(8) 0.073(11) 0.014(8) 0.041(9) 0.021(8)
C125 0.086(13) 0.090(13) 0.043(9) 0.007(9) 0.010(9) 0.024(11)
C126 0.068(11) 0.078(11) 0.042(8) 0.000(8) 0.012(8) 0.029(9)
C127 0.070(11) 0.082(11) 0.040(8) 0.007(8) 0.013(8) 0.042(9)
C128 0.038(9) 0.081(13) 0.082(12) 0.005(10) 0.018(8) 0.010(9)
C129 0.018(6) 0.092(11) 0.036(7) 0.009(7) -0.010(5) -0.002(7)
C130 0.045(9) 0.067(10) 0.070(11) 0.012(8) 0.029(8) 0.003(8)
C131 0.069(10) 0.054(9) 0.065(10) 0.010(7) 0.039(8) 0.036(8)
C132 0.055(10) 0.069(11) 0.097(13) -0.031(10) 0.047(10) -0.004(8)
C133 0.056(12) 0.15(2) 0.083(15) -0.016(14) 0.028(11) 0.010(13)
C134 0.043(9) 0.146(19) 0.055(10) -0.004(11) 0.013(8) 0.050(11)
C135 0.098(15) 0.077(12) 0.083(13) 0.013(10) 0.034(12) 0.054(12)
C136 0.091(16) 0.135(19) 0.062(12) 0.011(12) 0.018(11) 0.060(15)
C137 0.083(13) 0.084(13) 0.118(17) -0.022(12) -0.018(12) 0.061(12)
C138 0.14(2) 0.20(3) 0.082(15) 0.011(16) 0.019(14) 0.12(2)

loop_
_atom_type_symbol
_atom_type_description
_atom_type_scat_dispersion_real
_atom_type_scat_dispersion_imag
_atom_type_scat_source
C C 0.0181 0.0091 'International Tables Vol C Tables 4.2.6.8 and 6.1.1.4'
H H 0.0000 0.0000 'International Tables Vol C Tables 4.2.6.8 and 6.1.1.4'
N N 0.0311 0.0180 'International Tables Vol C Tables 4.2.6.8 and 6.1.1.4'
O O 0.0492 0.0322 'International Tables Vol C Tables 4.2.6.8 and 6.1.1.4'
Ni Ni -3.0029 0.5091 'International Tables Vol C Tables 4.2.6.8 and 6.1.1.4'

loop_
_geom_angle_atom_site_label_1
_geom_angle_atom_site_label_2
_geom_angle_atom_site_label_3
_geom_angle
N1 Ni1 N8 174.8(4)
N1 Ni1 N7 86.6(3)
N8 Ni1 N7 92.4(3)
N1 Ni1 N3 91.2(3)
N8 Ni1 N3 89.9(3)
N7 Ni1 N3 177.4(4)
N5 Ni2 N9 87.7(3)
N5 Ni2 N6 178.3(4)
N9 Ni2 N6 91.8(3)
N5 Ni2 N2 90.7(3)
N9 Ni2 N2 177.2(4)
N6 Ni2 N2 89.8(3)
C7 N1 C9 104.3(8)
C7 N1 Ni1 122.3(7)
C9 N1 Ni1 133.4(6)
C49 N2 C24 103.6(8)
C49 N2 Ni2 126.5(7)
C24 N2 Ni2 129.5(6)
C23 N3 C33 104.5(8)
C23 N3 Ni1 126.4(6)
C33 N3 Ni1 128.6(6)
O1 N4 O2 123.7(8)
O1 N4 C31 119.1(8)
O2 N4 C31 117.2(8)
C2 N5 C32 104.5(8)
C2 N5 Ni2 122.4(6)
C32 N5 Ni2 133.0(7)
C6 N6 C4 105.8(8)
C6 N6 Ni2 127.4(7)
C4 N6 Ni2 126.9(7)
N7 C1 C31 124.2(9)
N7 C1 C75 110.0(9)
C31 C1 C75 125.3(9)
C18 N7 C1 104.3(8)
C18 N7 Ni1 129.9(7)
C1 N7 Ni1 125.7(7)
C3 N8 C13 103.9(8)
C3 N8 Ni1 128.3(6)
C13 N8 Ni1 127.8(7)
C54 N9 C65 104.5(8)
C54 N9 Ni2 126.8(6)
C65 N9 Ni2 128.3(7)
C87 C2 N5 134.9(9)
C87 C2 C51 113.0(9)
N5 C2 C51 111.8(8)
N8 C3 C105 125.8(9)
N8 C3 C26 111.1(8)
C105 C3 C26 122.9(9)
C22 C4 N6 123.1(9)
C22 C4 C27 126.0(10)
N6 C4 C27 110.7(9)
C64 C5 C52 119.1(9)
C64 C5 C105 122.7(9)
C52 C5 C105 118.2(9)
C67 C6 N6 127.4(9)
C67 C6 C92 123.5(9)
N6 C6 C92 109.0(9)
O3 N10 O4 123.0(9)
O3 N10 C22 118.5(9)
O4 N10 C22 118.5(9)
N1 C7 C47 134.6(10)
N1 C7 C68 113.2(9)
C47 C7 C68 112.0(9)
C63 C8 C37 119.3(9)
C63 C8 C51 133.8(9)
C37 C8 C51 106.6(8)
N1 C9 C90 123.5(9)
N1 C9 C16 110.8(8)
C90 C9 C16 125.7(9)
C115 C10 C76 108.6(9)
C115 C10 C34 112.0(9)
C76 C10 C34 112.1(8)
C115 C10 C60 108.5(9)
C76 C10 C60 108.1(8)
C34 C10 C60 107.3(9)
C15 C11 C88 118.2(9)
C15 C11 C71 122.5(9)
C88 C11 C71 119.3(8)
C26 C12 C13 108.0(9)
C26 C12 H1 126.0
C13 C12 H1 126.0
C31 C13 N8 121.9(9)
C31 C13 C12 128.0(9)
N8 C13 C12 110.0(8)
C25 C14 C89 121.7(9)
C25 C14 H2 119.1
C89 C14 H2 119.1
C11 C15 C29 122.6(9)
C11 C15 H3 118.7
C29 C15 H3 118.7
C68 C16 C9 106.6(9)
C68 C16 H4 126.7
C9 C16 H4 126.7
C51 C17 C32 106.9(9)
C51 C17 H5 126.5
C32 C17 H5 126.5
N7 C18 C90 126.1(9)
N7 C18 C106 111.2(9)
C90 C18 C106 122.4(9)
C30 C19 C89 122.1(10)
C30 C19 H6 119.0
C89 C19 H6 119.0
C69 C20 C56 123.0(10)
C69 C20 H7 118.5
C56 C20 H7 118.5
C93 C21 C73 108.7(9)
C93 C21 C110 111.3(9)
C73 C21 C110 106.5(9)
C93 C21 C63 110.4(8)
C73 C21 C63 111.9(9)
C110 C21 C63 108.1(8)
C4 C22 C54 126.8(9)
C4 C22 N10 117.8(8)
C54 C22 N10 115.2(9)
N3 C23 C105 126.8(9)
N3 C23 C59 110.8(8)
C105 C23 C59 122.4(9)
N2 C24 C87 121.3(9)
N2 C24 C40 111.6(8)
C87 C24 C40 126.5(9)
C70 C25 C14 118.5(10)
C70 C25 C94 120.1(10)
C14 C25 C94 121.4(9)
C12 C26 C3 106.9(9)
C12 C26 H8 126.6
C3 C26 H8 126.6
C92 C27 C4 106.5(9)
C92 C27 H9 126.8
C4 C27 H9 126.8
C32 C28 C65 121.5(9)
C32 C28 C30 118.1(9)
C65 C28 C30 120.4(9)
C80 C29 C15 118.1(9)
C80 C29 C67 123.5(9)
C15 C29 C67 118.4(9)
C19 C30 C70 119.5(9)
C19 C30 C28 119.7(10)
C70 C30 C28 120.8(10)
C13 C31 C1 127.7(9)
C13 C31 N4 115.9(8)
C1 C31 N4 116.2(8)
C28 C32 N5 122.8(9)
C28 C32 C17 126.8(9)
N5 C32 C17 110.3(9)
N3 C33 C47 122.1(8)
N3 C33 C53 111.3(8)
C47 C33 C53 126.3(9)
C80 C34 C88 117.4(9)
C80 C34 C10 120.4(9)
C88 C34 C10 122.2(9)
C40 C35 C49 107.6(9)
C40 C35 H10 126.2
C49 C35 H10 126.2
C72 C36 C82 111.7(9)
C72 C36 C123 112.6(8)
C82 C36 C123 107.3(9)
C72 C36 C107 108.3(8)
C82 C36 C107 109.1(8)
C123 C36 C107 107.7(9)
C41 C37 C8 121.2(9)
C41 C37 C87 130.1(9)
C8 C37 C87 108.2(9)
C58 C38 C61 108.1(9)
C58 C38 C44 109.0(8)
C61 C38 C44 113.1(8)
C58 C38 C77 109.6(8)
C61 C38 C77 109.5(9)
C44 C38 C77 107.6(8)
C96 C39 C46 120.9(11)
C96 C39 H11 119.5
C46 C39 H11 119.5
C35 C40 C24 106.3(9)
C35 C40 H12 126.8
C24 C40 H12 126.8
C37 C41 C72 119.9(9)
C37 C41 H13 120.0
C72 C41 H13 120.0
C81 C42 C54 105.7(9)
C81 C42 H14 127.1
C54 C42 H14 127.1
C86 C43 C48 118.1(11)
C86 C43 C108 122.6(10)
C48 C43 C108 119.2(10)
C91 C44 C83 119.4(9)
C91 C44 C38 121.8(9)
C83 C44 C38 118.8(9)
C89 C45 C100 108.4(9)
C89 C45 C120 113.4(9)
C100 C45 C120 108.1(9)
C89 C45 C103 110.2(9)
C100 C45 C103 109.3(9)
C120 C45 C103 107.3(9)
C48 C46 C39 119.5(10)
C48 C46 C90 120.8(10)
C39 C46 C90 119.5(10)
C7 C47 C33 120.7(9)
C7 C47 C62 105.9(9)
C33 C47 C62 133.4(9)
C46 C48 C43 121.2(10)
C46 C48 H15 119.4
C43 C48 H15 119.4
N2 C49 C67 125.6(10)
N2 C49 C35 110.7(9)
C67 C49 C35 123.7(9)
C98 C50 C57 109.6(9)
C98 C50 C55 109.5(8)
C57 C50 C55 111.5(8)
C98 C50 C102 112.4(8)
C57 C50 C102 107.2(9)
C55 C50 C102 106.6(9)
C17 C51 C2 106.4(9)
C17 C51 C8 148.8(9)
C2 C51 C8 104.8(8)
C56 C52 C5 121.0(10)
C56 C52 H16 119.5
C5 C52 H16 119.5
C59 C53 C33 106.7(9)
C59 C53 H17 126.7
C33 C53 H17 126.7
N9 C54 C22 123.4(9)
N9 C54 C42 112.2(9)
C22 C54 C42 124.4(10)
C50 C55 H18 109.5
C50 C55 H19 109.5
H18 C55 H19 109.5
C50 C55 H20 109.5
H18 C55 H20 109.5
H19 C55 H20 109.5
C52 C56 C20 117.7(9)
C52 C56 C99 120.5(9)
C20 C56 C99 121.8(9)
C50 C57 H21 109.5
C50 C57 H22 109.5
H21 C57 H22 109.5
C50 C57 H23 109.5
H21 C57 H23 109.5
H22 C57 H23 109.5
C38 C58 H24 109.5
C38 C58 H25 109.5
H24 C58 H25 109.5
C38 C58 H26 109.5
H24 C58 H26 109.5
H25 C58 H26 109.5
C53 C59 C23 106.8(9)
C53 C59 H27 126.6
C23 C59 H27 126.6
C10 C60 H28 109.5
C10 C60 H29 109.5
H28 C60 H29 109.5
C10 C60 H30 109.5
H28 C60 H30 109.5
H29 C60 H30 109.5
C38 C61 H31 109.5
C38 C61 H32 109.5
H31 C61 H32 109.5
C38 C61 H33 109.5
H31 C61 H33 109.5
H32 C61 H33 109.5
C83 C62 C85 121.0(9)
C83 C62 C47 128.8(9)
C85 C62 C47 109.8(8)
C8 C63 C74 117.1(9)
C8 C63 C21 122.0(9)
C74 C63 C21 120.8(8)
C5 C64 C69 121.7(10)
C5 C64 H34 119.2
C69 C64 H34 119.2
C28 C65 N9 125.9(9)
C28 C65 C81 124.0(9)
N9 C65 C81 110.1(9)
C71 C66 H35 109.5
C71 C66 H36 109.5
H35 C66 H36 109.5
C71 C66 H37 109.5
H35 C66 H37 109.5
H36 C66 H37 109.5
C6 C67 C49 122.1(9)
C6 C67 C29 118.7(9)
C49 C67 C29 119.2(9)
C16 C68 C7 105.0(9)
C16 C68 C85 149.0(10)
C7 C68 C85 105.7(9)
C20 C69 C64 117.5(10)
C20 C69 C79 120.3(9)
C64 C69 C79 122.2(9)
C25 C70 C30 121.0(10)
C25 C70 H38 119.5
C30 C70 H38 119.5
C66 C71 C78 108.6(9)
C66 C71 C95 110.4(8)
C78 C71 C95 107.7(9)
C66 C71 C11 109.6(8)
C78 C71 C11 110.9(8)
C95 C71 C11 109.7(9)
C74 C72 C41 117.7(10)
C74 C72 C36 123.5(9)
C41 C72 C36 118.8(9)
C21 C73 H39 109.5
C21 C73 H40 109.5
H39 C73 H40 109.5
C21 C73 H41 109.5
H39 C73 H41 109.5
H40 C73 H41 109.5
C72 C74 C63 124.5(10)
C72 C74 H42 117.7
C63 C74 H42 117.7
C106 C75 C1 107.5(9)
C106 C75 H43 126.3
C1 C75 H43 126.3
C10 C76 H44 109.5
C10 C76 H45 109.5
H44 C76 H45 109.5
C10 C76 H46 109.5
H44 C76 H46 109.5
H45 C76 H46 109.5
C38 C77 H47 109.5
C38 C77 H48 109.5
H47 C77 H48 109.5
C38 C77 H49 109.5
H47 C77 H49 109.5
H48 C77 H49 109.5
C71 C78 H50 109.5
C71 C78 H51 109.5
H50 C78 H51 109.5
C71 C78 H52 109.5
H50 C78 H52 109.5
H51 C78 H52 109.5
C109 C79 C118 110.2(9)
C109 C79 C101 110.0(9)
C118 C79 C101 108.4(10)
C109 C79 C69 106.6(9)
C118 C79 C69 111.7(9)
C101 C79 C69 109.8(9)
C34 C80 C29 121.7(9)
C34 C80 H53 119.1
C29 C80 H53 119.1
C42 C81 C65 107.4(9)
C42 C81 H54 126.3
C65 C81 H54 126.3
C36 C82 H55 109.5
C36 C82 H56 109.5
H55 C82 H56 109.5
C36 C82 H57 109.5
H55 C82 H57 109.5
H56 C82 H57 109.5
C62 C83 C44 119.1(9)
C62 C83 H58 120.4
C44 C83 H58 120.4
C96 C84 C111 112.7(10)
C96 C84 C97 110.4(10)
C111 C84 C97 109.7(10)
C96 C84 C112 106.7(9)
C111 C84 C112 106.8(10)
C97 C84 C112 110.5(9)
C62 C85 C98 121.4(9)
C62 C85 C68 106.3(8)
C98 C85 C68 132.3(9)
C43 C86 C96 122.6(10)
C43 C86 H59 118.7
C96 C86 H59 118.7
C2 C87 C24 120.1(9)
C2 C87 C37 107.0(8)
C24 C87 C37 132.8(9)
C11 C88 C34 121.9(9)
C11 C88 H60 119.0
C34 C88 H60 119.0
C19 C89 C14 117.2(10)
C19 C89 C45 120.2(10)
C14 C89 C45 122.6(9)
C9 C90 C18 120.1(9)
C9 C90 C46 120.7(9)
C18 C90 C46 119.1(9)
C44 C91 C98 122.8(9)
C44 C91 H61 118.6
C98 C91 H61 118.6
C27 C92 C6 107.9(9)
C27 C92 H62 126.1
C6 C92 H62 126.1
C21 C93 H63 109.5
C21 C93 H64 109.5
H63 C93 H64 109.5
C21 C93 H65 109.5
H63 C93 H65 109.5
H64 C93 H65 109.5
C104 C94 C122 109.7(10)
C104 C94 C25 112.9(9)
C122 C94 C25 109.8(9)
C104 C94 C113 106.9(9)
C122 C94 C113 108.5(10)
C25 C94 C113 108.9(9)
C71 C95 H66 109.5
C71 C95 H67 109.5
H66 C95 H67 109.5
C71 C95 H68 109.5
H66 C95 H68 109.5
H67 C95 H68 109.5
C39 C96 C86 117.5(10)
C39 C96 C84 123.6(11)
C86 C96 C84 118.9(10)
C84 C97 H69 109.5
C84 C97 H70 109.5
H69 C97 H70 109.5
C84 C97 H71 109.5
H69 C97 H71 109.5
H70 C97 H71 109.5
C85 C98 C91 116.1(9)
C85 C98 C50 123.3(8)
C91 C98 C50 120.4(8)
C121 C99 C114 108.0(10)
C121 C99 C129 107.8(10)
C114 C99 C129 111.1(10)
C121 C99 C56 111.6(9)
C114 C99 C56 111.9(9)
C129 C99 C56 106.4(9)
C45 C100 H72 109.5
C45 C100 H73 109.5
H72 C100 H73 109.5
C45 C100 H74 109.5
H72 C100 H74 109.5
H73 C100 H74 109.5
C79 C101 H75 109.5
C79 C101 H76 109.5
H75 C101 H76 109.5
C79 C101 H77 109.5
H75 C101 H77 109.5
H76 C101 H77 109.5
C50 C102 H78 109.5
C50 C102 H79 109.5
H78 C102 H79 109.5
C50 C102 H80 109.5
H78 C102 H80 109.5
H79 C102 H80 109.5
C45 C103 H81 109.5
C45 C103 H82 109.5
H81 C103 H82 109.5
C45 C103 H83 109.5
H81 C103 H83 109.5
H82 C103 H83 109.5
C94 C104 H84 109.5
C94 C104 H85 109.5
H84 C104 H85 109.5
C94 C104 H86 109.5
H84 C104 H86 109.5
H85 C104 H86 109.5
C23 C105 C3 121.9(10)
C23 C105 C5 120.7(9)
C3 C105 C5 117.4(9)
C75 C106 C18 106.9(10)
C75 C106 H87 126.5
C18 C106 H87 126.5
C36 C107 H88 109.5
C36 C107 H89 109.5
H88 C107 H89 109.5
C36 C107 H90 109.5
H88 C107 H90 109.5
H89 C107 H90 109.5
C132 C108 C116 109.0(11)
C132 C108 C43 108.5(11)
C116 C108 C43 110.1(10)
C132 C108 C119 111.5(13)
C116 C108 C119 108.2(11)
C43 C108 C119 109.5(10)
C79 C109 H91 109.5
C79 C109 H92 109.5
H91 C109 H92 109.5
C79 C109 H93 109.5
H91 C109 H93 109.5
H92 C109 H93 109.5
C21 C110 H94 109.5
C21 C110 H95 109.5
H94 C110 H95 109.5
C21 C110 H96 109.5
H94 C110 H96 109.5
H95 C110 H96 109.5
C84 C111 H97 109.5
C84 C111 H98 109.5
H97 C111 H98 109.5
C84 C111 H99 109.5
H97 C111 H99 109.5
H98 C111 H99 109.5
C84 C112 H100 109.5
C84 C112 H101 109.5
H100 C112 H101 109.5
C84 C112 H102 109.5
H100 C112 H102 109.5
H101 C112 H102 109.5
C94 C113 H103 109.5
C94 C113 H104 109.5
H103 C113 H104 109.5
C94 C113 H105 109.5
H103 C113 H105 109.5
H104 C113 H105 109.5
C99 C114 H106 109.5
C99 C114 H107 109.5
H106 C114 H107 109.5
C99 C114 H108 109.5
H106 C114 H108 109.5
H107 C114 H108 109.5
C10 C115 H109 109.5
C10 C115 H110 109.5
H109 C115 H110 109.5
C10 C115 H111 109.5
H109 C115 H111 109.5
H110 C115 H111 109.5
C108 C116 H112 109.5
C108 C116 H113 109.5
H112 C116 H113 109.5
C108 C116 H114 109.5
H112 C116 H114 109.5
H113 C116 H114 109.5
C128 C117 C125 124(2)
C128 C117 H115 118.2
C125 C117 H115 118.2
C79 C118 H116 109.5
C79 C118 H117 109.5
H116 C118 H117 109.5
C79 C118 H118 109.5
H116 C118 H118 109.5
H117 C118 H118 109.5
C108 C119 H119 109.5
C108 C119 H120 109.5
H119 C119 H120 109.5
C108 C119 H121 109.5
H119 C119 H121 109.5
H120 C119 H121 109.5
C45 C120 H122 109.5
C45 C120 H123 109.5
H122 C120 H123 109.5
C45 C120 H124 109.5
H122 C120 H124 109.5
H123 C120 H124 109.5
C99 C121 H125 109.5
C99 C121 H126 109.5
H125 C121 H126 109.5
C99 C121 H127 109.5
H125 C121 H127 109.5
H126 C121 H127 109.5
C94 C122 H128 109.5
C94 C122 H129 109.5
H128 C122 H129 109.5
C94 C122 H130 109.5
H128 C122 H130 109.5
H129 C122 H130 109.5
C36 C123 H131 109.5
C36 C123 H132 109.5
H131 C123 H132 109.5
C36 C123 H133 109.5
H131 C123 H133 109.5
H132 C123 H133 109.5
C131 C124 C135 121.2(17)
C131 C124 H134 119.4
C135 C124 H134 119.4
C117 C125 C126 117.9(17)
C117 C125 H135 121.1
C126 C125 H135 121.1
C127 C126 C125 119.4(16)
C127 C126 H136 120.3
C125 C126 H136 120.3
C126 C127 C134 122.3(17)
C126 C127 H137 118.8
C134 C127 H137 118.8
C117 C128 C134 120.0(17)
C117 C128 H138 120.0
C134 C128 H138 120.0
C99 C129 H139 109.5
C99 C129 H140 109.5
H139 C129 H140 109.5
C99 C129 H141 109.5
H139 C129 H141 109.5
H140 C129 H141 109.5
C133 C130 C131 115.9(16)
C133 C130 H142 122.1
C131 C130 H142 122.1
C124 C131 C130 119.9(16)
C124 C131 C137 122.9(17)
C130 C131 C137 117.2(16)
C108 C132 H143 109.5
C108 C132 H144 109.5
H143 C132 H144 109.5
C108 C132 H145 109.5
H143 C132 H145 109.5
H144 C132 H145 109.5
C136 C133 C130 124(2)
C136 C133 H146 117.8
C130 C133 H146 117.8
C127 C134 C128 116.7(16)
C127 C134 C138 121(2)
C128 C134 C138 122.6(19)
C136 C135 C124 119.8(19)
C136 C135 H147 120.1
C124 C135 H147 120.1
C135 C136 C133 119(2)
C135 C136 H148 120.6
C133 C136 H148 120.6
C131 C137 H149 109.5
C131 C137 H150 109.5
H149 C137 H150 109.5
C131 C137 H151 109.5
H149 C137 H151 109.5
H150 C137 H151 109.5
C134 C138 H152 109.5
C134 C138 H153 109.5
H152 C138 H153 109.5
C134 C138 H154 109.5
H152 C138 H154 109.5
H153 C138 H154 109.5

loop_
_geom_bond_atom_site_label_1
_geom_bond_atom_site_label_2
_geom_bond_distance
Ni1 N1 1.929(8)
Ni1 N8 1.936(8)
Ni1 N7 1.950(8)
Ni1 N3 2.008(8)
Ni2 N5 1.911(8)
Ni2 N9 1.945(9)
Ni2 N6 1.949(8)
Ni2 N2 1.997(9)
O1 N4 1.222(11)
N1 C7 1.350(12)
N1 C9 1.369(13)
N2 C49 1.372(12)
N2 C24 1.393(12)
N3 C23 1.365(13)
N3 C33 1.396(12)
O2 N4 1.234(11)
O3 N10 1.215(12)
N4 C31 1.472(12)
N5 C2 1.358(13)
N5 C32 1.387(12)
N6 C6 1.369(13)
N6 C4 1.384(13)
C1 N7 1.390(12)
C1 C31 1.373(14)
C1 C75 1.429(14)
N7 C18 1.367(13)
N8 C3 1.385(13)
N8 C13 1.396(12)
N9 C54 1.370(13)
N9 C65 1.397(12)
C2 C87 1.354(14)
C2 C51 1.448(13)
C3 C105 1.404(14)
C3 C26 1.428(14)
C4 C22 1.362(14)
C4 C27 1.428(14)
C5 C64 1.389(14)
C5 C52 1.395(14)
C5 C105 1.489(14)
C6 C67 1.369(15)
C6 C92 1.454(14)
N10 O4 1.239(12)
N10 C22 1.478(13)
C7 C47 1.370(14)
C7 C68 1.433(14)
C8 C63 1.391(13)
C8 C37 1.445(13)
C8 C51 1.499(14)
C9 C90 1.388(14)
C9 C16 1.449(13)
C10 C115 1.531(14)
C10 C76 1.533(14)
C10 C34 1.522(14)
C10 C60 1.542(15)
C11 C15 1.372(14)
C11 C88 1.404(14)
C11 C71 1.546(14)
C12 C26 1.334(14)
C12 C13 1.428(14)
C12 H1 0.9500
C13 C31 1.376(14)
C14 C25 1.393(15)
C14 C89 1.413(15)
C14 H2 0.9500
C15 C29 1.405(14)
C15 H3 0.9500
C16 C68 1.361(14)
C16 H4 0.9500
C17 C51 1.339(14)
C17 C32 1.453(14)
C17 H5 0.9500
C18 C90 1.410(14)
C18 C106 1.427(14)
C19 C30 1.372(15)
C19 C89 1.383(14)
C19 H6 0.9500
C20 C69 1.376(15)
C20 C56 1.405(15)
C20 H7 0.9500
C21 C93 1.525(15)
C21 C73 1.527(14)
C21 C110 1.540(15)
C21 C63 1.547(13)
C22 C54 1.393(14)
C23 C105 1.383(14)
C23 C59 1.434(14)
C24 C87 1.399(13)
C24 C40 1.410(14)
C25 C70 1.379(14)
C25 C94 1.546(16)
C26 H8 0.9500
C27 C92 1.343(15)
C27 H9 0.9500
C28 C32 1.380(15)
C28 C65 1.389(14)
C28 C30 1.508(13)
C29 C80 1.395(15)
C29 C67 1.471(14)
C30 C70 1.395(15)
C33 C47 1.393(14)
C33 C53 1.406(14)
C34 C80 1.410(14)
C34 C88 1.410(15)
C35 C40 1.344(14)
C35 C49 1.426(15)
C35 H10 0.9500
C36 C72 1.517(15)
C36 C82 1.529(15)
C36 C123 1.542(14)
C36 C107 1.564(15)
C37 C41 1.358(15)
C37 C87 1.484(14)
C38 C58 1.535(15)
C38 C61 1.521(14)
C38 C44 1.536(13)
C38 C77 1.571(16)
C39 C96 1.378(15)
C39 C46 1.402(15)
C39 H11 0.9500
C40 H12 0.9500
C41 C72 1.420(14)
C41 H13 0.9500
C42 C81 1.375(15)
C42 C54 1.420(14)
C42 H14 0.9500
C43 C86 1.359(17)
C43 C48 1.403(15)
C43 C108 1.554(17)
C44 C91 1.387(15)
C44 C83 1.406(14)
C45 C89 1.516(16)
C45 C100 1.518(16)
C45 C120 1.528(14)
C45 C103 1.533(15)
C46 C48 1.379(16)
C46 C90 1.489(14)
C47 C62 1.486(13)
C48 H15 0.9500
C49 C67 1.397(14)
C50 C98 1.516(14)
C50 C57 1.528(14)
C50 C55 1.544(15)
C50 C102 1.543(14)
C52 C56 1.393(15)
C52 H16 0.9500
C53 C59 1.364(14)
C53 H17 0.9500
C55 H18 0.9800
C55 H19 0.9800
C55 H20 0.9800
C56 C99 1.547(14)
C57 H21 0.9800
C57 H22 0.9800
C57 H23 0.9800
C58 H24 0.9800
C58 H25 0.9800
C58 H26 0.9800
C59 H27 0.9500
C60 H28 0.9800
C60 H29 0.9800
C60 H30 0.9800
C61 H31 0.9800
C61 H32 0.9800
C61 H33 0.9800
C62 C83 1.386(13)
C62 C85 1.398(14)
C63 C74 1.399(15)
C64 C69 1.399(15)
C64 H34 0.9500
C65 C81 1.422(15)
C66 C71 1.515(15)
C66 H35 0.9800
C66 H36 0.9800
C66 H37 0.9800
C68 C85 1.500(14)
C69 C79 1.562(15)
C70 H38 0.9500
C71 C78 1.525(15)
C71 C95 1.530(14)
C72 C74 1.377(14)
C73 H39 0.9800
C73 H40 0.9800
C73 H41 0.9800
C74 H42 0.9500
C75 C106 1.331(15)
C75 H43 0.9500
C76 H44 0.9800
C76 H45 0.9800
C76 H46 0.9800
C77 H47 0.9800
C77 H48 0.9800
C77 H49 0.9800
C78 H50 0.9800
C78 H51 0.9800
C78 H52 0.9800
C79 C109 1.515(16)
C79 C118 1.540(15)
C79 C101 1.522(15)
C80 H53 0.9500
C81 H54 0.9500
C82 H55 0.9800
C82 H56 0.9800
C82 H57 0.9800
C83 H58 0.9500
C84 C96 1.518(16)
C84 C111 1.520(19)
C84 C97 1.524(15)
C84 C112 1.584(16)
C85 C98 1.406(14)
C86 C96 1.426(18)
C86 H59 0.9500
C88 H60 0.9500
C91 C98 1.418(13)
C91 H61 0.9500
C92 H62 0.9500
C93 H63 0.9800
C93 H64 0.9800
C93 H65 0.9800
C94 C104 1.505(15)
C94 C122 1.527(17)
C94 C113 1.551(16)
C95 H66 0.9800
C95 H67 0.9800
C95 H68 0.9800
C97 H69 0.9800
C97 H70 0.9800
C97 H71 0.9800
C99 C121 1.523(17)
C99 C114 1.531(16)
C99 C129 1.540(15)
C100 H72 0.9800
C100 H73 0.9800
C100 H74 0.9800
C101 H75 0.9800
C101 H76 0.9800
C101 H77 0.9800
C102 H78 0.9800
C102 H79 0.9800
C102 H80 0.9800
C103 H81 0.9800
C103 H82 0.9800
C103 H83 0.9800
C104 H84 0.9800
C104 H85 0.9800
C104 H86 0.9800
C106 H87 0.9500
C107 H88 0.9800
C107 H89 0.9800
C107 H90 0.9800
C108 C132 1.50(2)
C108 C116 1.545(17)
C108 C119 1.54(2)
C109 H91 0.9800
C109 H92 0.9800
C109 H93 0.9800
C110 H94 0.9800
C110 H95 0.9800
C110 H96 0.9800
C111 H97 0.9800
C111 H98 0.9800
C111 H99 0.9800
C112 H100 0.9800
C112 H101 0.9800
C112 H102 0.9800
C113 H103 0.9800
C113 H104 0.9800
C113 H105 0.9800
C114 H106 0.9800
C114 H107 0.9800
C114 H108 0.9800
C115 H109 0.9800
C115 H110 0.9800
C115 H111 0.9800
C116 H112 0.9800
C116 H113 0.9800
C116 H114 0.9800
C117 C128 1.29(2)
C117 C125 1.39(2)
C117 H115 0.9500
C118 H116 0.9800
C118 H117 0.9800
C118 H118 0.9800
C119 H119 0.9800
C119 H120 0.9800
C119 H121 0.9800
C120 H122 0.9800
C120 H123 0.9800
C120 H124 0.9800
C121 H125 0.9800
C121 H126 0.9800
C121 H127 0.9800
C122 H128 0.9800
C122 H129 0.9800
C122 H130 0.9800
C123 H131 0.9800
C123 H132 0.9800
C123 H133 0.9800
C124 C131 1.33(2)
C124 C135 1.42(2)
C124 H134 0.9500
C125 C126 1.40(2)
C125 H135 0.9500
C126 C127 1.36(2)
C126 H136 0.9500
C127 C134 1.38(2)
C127 H137 0.9500
C128 C134 1.45(3)
C128 H138 0.9500
C129 H139 0.9800
C129 H140 0.9800
C129 H141 0.9800
C130 C133 1.39(3)
C130 C131 1.42(2)
C130 H142 0.9500
C131 C137 1.52(2)
C132 H143 0.9800
C132 H144 0.9800
C132 H145 0.9800
C133 C136 1.34(3)
C133 H146 0.9500
C134 C138 1.50(3)
C135 C136 1.34(3)
C135 H147 0.9500
C136 H148 0.9500
C137 H149 0.9800
C137 H150 0.9800
C137 H151 0.9800
C138 H152 0.9800
C138 H153 0.9800
C138 H154 0.9800

loop_
_geom_torsion_atom_site_label_1
_geom_torsion_atom_site_label_2
_geom_torsion_atom_site_label_3
_geom_torsion_atom_site_label_4
_geom_torsion
N8 Ni1 N1 C7 109(4)
N7 Ni1 N1 C7 -172.5(8)
N3 Ni1 N1 C7 6.0(8)
N8 Ni1 N1 C9 -73(4)
N7 Ni1 N1 C9 5.6(9)
N3 Ni1 N1 C9 -175.9(9)
N5 Ni2 N2 C49 165.8(8)
N9 Ni2 N2 C49 112(7)
N6 Ni2 N2 C49 -12.6(8)
N5 Ni2 N2 C24 -5.0(9)
N9 Ni2 N2 C24 -58(7)
N6 Ni2 N2 C24 176.6(9)
N1 Ni1 N3 C23 165.7(8)
N8 Ni1 N3 C23 -9.2(8)
N7 Ni1 N3 C23 -161(7)
N1 Ni1 N3 C33 -4.4(8)
N8 Ni1 N3 C33 -179.3(8)
N7 Ni1 N3 C33 29(8)
N9 Ni2 N5 C2 -172.2(8)
N6 Ni2 N5 C2 116(13)
N2 Ni2 N5 C2 10.0(8)
N9 Ni2 N5 C32 4.0(10)
N6 Ni2 N5 C32 -68(13)
N2 Ni2 N5 C32 -173.8(10)
N5 Ni2 N6 C6 -99(13)
N9 Ni2 N6 C6 -171.2(9)
N2 Ni2 N6 C6 6.6(9)
N5 Ni2 N6 C4 81(13)
N9 Ni2 N6 C4 9.0(9)
N2 Ni2 N6 C4 -173.2(9)
C31 C1 N7 C18 -174.1(10)
C75 C1 N7 C18 -1.8(10)
C31 C1 N7 Ni1 2.5(14)
C75 C1 N7 Ni1 174.8(7)
N1 Ni1 N7 C18 -4.3(9)
N8 Ni1 N7 C18 170.6(9)
N3 Ni1 N7 C18 -38(8)
N1 Ni1 N7 C1 180.0(8)
N8 Ni1 N7 C1 -5.1(8)
N3 Ni1 N7 C1 146(7)
N1 Ni1 N8 C3 -96(4)
N7 Ni1 N8 C3 -173.8(8)
N3 Ni1 N8 C3 7.5(8)
N1 Ni1 N8 C13 83(4)
N7 Ni1 N8 C13 5.1(8)
N3 Ni1 N8 C13 -173.6(8)
N5 Ni2 N9 C54 178.9(9)
N6 Ni2 N9 C54 -2.7(9)
N2 Ni2 N9 C54 -128(7)
N5 Ni2 N9 C65 -8.8(9)
N6 Ni2 N9 C65 169.6(9)
N2 Ni2 N9 C65 45(7)
C32 N5 C2 C87 173.2(12)
Ni2 N5 C2 C87 -9.7(16)
C32 N5 C2 C51 0.3(11)
Ni2 N5 C2 C51 177.4(6)
C13 N8 C3 C105 178.3(10)
Ni1 N8 C3 C105 -2.6(15)
C13 N8 C3 C26 2.0(11)
Ni1 N8 C3 C26 -178.9(7)
C6 N6 C4 C22 172.8(10)
Ni2 N6 C4 C22 -7.4(15)
C6 N6 C4 C27 -3.1(11)
Ni2 N6 C4 C27 176.7(7)
C4 N6 C6 C67 -178.9(10)
Ni2 N6 C6 C67 1.3(16)
C4 N6 C6 C92 3.2(11)
Ni2 N6 C6 C92 -176.6(7)
C9 N1 C7 C47 177.9(11)
Ni1 N1 C7 C47 -3.5(17)
C9 N1 C7 C68 2.5(11)
Ni1 N1 C7 C68 -178.9(7)
C7 N1 C9 C90 176.1(10)
Ni1 N1 C9 C90 -2.3(16)
C7 N1 C9 C16 -1.5(11)
Ni1 N1 C9 C16 -179.9(7)
C3 N8 C13 C31 176.8(9)
Ni1 N8 C13 C31 -2.3(14)
C3 N8 C13 C12 -2.7(11)
Ni1 N8 C13 C12 178.2(7)
C26 C12 C13 C31 -177.0(10)
C26 C12 C13 N8 2.5(12)
C88 C11 C15 C29 1.6(15)
C71 C11 C15 C29 -178.9(10)
N1 C9 C16 C68 0.0(12)
C90 C9 C16 C68 -177.5(10)
C1 N7 C18 C90 176.4(10)
Ni1 N7 C18 C90 -0.1(15)
C1 N7 C18 C106 2.3(11)
Ni1 N7 C18 C106 -174.1(7)
N6 C4 C22 C54 -3.7(17)
C27 C4 C22 C54 171.5(11)
N6 C4 C22 N10 -177.3(9)
C27 C4 C22 N10 -2.1(16)
O3 N10 C22 C4 -130.8(10)
O4 N10 C22 C4 49.7(14)
O3 N10 C22 C54 54.9(13)
O4 N10 C22 C54 -124.6(10)
C33 N3 C23 C105 178.4(10)
Ni1 N3 C23 C105 6.3(15)
C33 N3 C23 C59 -0.6(11)
Ni1 N3 C23 C59 -172.7(7)
C49 N2 C24 C87 -175.3(9)
Ni2 N2 C24 C87 -2.9(14)
C49 N2 C24 C40 -3.3(11)
Ni2 N2 C24 C40 169.1(7)
C89 C14 C25 C70 2.2(16)
C89 C14 C25 C94 -178.8(10)
C13 C12 C26 C3 -1.2(12)
N8 C3 C26 C12 -0.5(12)
C105 C3 C26 C12 -177.0(10)
C22 C4 C27 C92 -174.0(10)
N6 C4 C27 C92 1.8(12)
C11 C15 C29 C80 0.6(16)
C11 C15 C29 C67 179.5(10)
C89 C19 C30 C70 -2.3(15)
C89 C19 C30 C28 176.5(9)
C32 C28 C30 C19 -58.8(13)
C65 C28 C30 C19 121.8(11)
C32 C28 C30 C70 120.0(11)
C65 C28 C30 C70 -59.4(14)
N8 C13 C31 C1 -2.7(16)
C12 C13 C31 C1 176.7(10)
N8 C13 C31 N4 -176.7(8)
C12 C13 C31 N4 2.7(15)
N7 C1 C31 C13 2.6(17)
C75 C1 C31 C13 -168.6(10)
N7 C1 C31 N4 176.5(9)
C75 C1 C31 N4 5.4(15)
O1 N4 C31 C13 48.4(12)
O2 N4 C31 C13 -132.8(9)
O1 N4 C31 C1 -126.3(10)
O2 N4 C31 C1 52.5(12)
C65 C28 C32 N5 -5.0(16)
C30 C28 C32 N5 175.6(9)
C65 C28 C32 C17 174.3(11)
C30 C28 C32 C17 -5.0(16)
C2 N5 C32 C28 178.5(10)
Ni2 N5 C32 C28 1.8(16)
C2 N5 C32 C17 -0.9(11)
Ni2 N5 C32 C17 -177.6(7)
C51 C17 C32 C28 -178.1(11)
C51 C17 C32 N5 1.2(12)
C23 N3 C33 C47 -172.6(9)
Ni1 N3 C33 C47 -0.8(14)
C23 N3 C33 C53 0.7(11)
Ni1 N3 C33 C53 172.6(7)
C115 C10 C34 C80 162.9(10)
C76 C10 C34 C80 40.4(14)
C60 C10 C34 C80 -78.2(11)
C115 C10 C34 C88 -18.9(14)
C76 C10 C34 C88 -141.3(10)
C60 C10 C34 C88 100.1(11)
C63 C8 C37 C41 -3.6(15)
C51 C8 C37 C41 171.3(9)
C63 C8 C37 C87 -176.3(9)
C51 C8 C37 C87 -1.4(11)
C49 C35 C40 C24 -0.3(12)
N2 C24 C40 C35 2.3(12)
C87 C24 C40 C35 173.7(10)
C8 C37 C41 C72 2.6(15)
C87 C37 C41 C72 173.5(10)
C58 C38 C44 C91 126.3(10)
C61 C38 C44 C91 6.1(14)
C77 C38 C44 C91 -115.0(11)
C58 C38 C44 C83 -56.7(12)
C61 C38 C44 C83 -177.0(10)
C77 C38 C44 C83 62.0(12)
C96 C39 C46 C48 -2.2(14)
C96 C39 C46 C90 173.3(9)
N1 C7 C47 C33 -3.8(18)
C68 C7 C47 C33 171.6(9)
N1 C7 C47 C62 178.9(11)
C68 C7 C47 C62 -5.7(12)
N3 C33 C47 C7 5.8(15)
C53 C33 C47 C7 -166.5(10)
N3 C33 C47 C62 -177.8(10)
C53 C33 C47 C62 9.9(18)
C39 C46 C48 C43 2.9(15)
C90 C46 C48 C43 -172.5(9)
C86 C43 C48 C46 -0.8(16)
C108 C43 C48 C46 176.6(10)
C24 N2 C49 C67 -175.5(10)
Ni2 N2 C49 C67 11.8(14)
C24 N2 C49 C35 3.1(11)
Ni2 N2 C49 C35 -169.6(7)
C40 C35 C49 N2 -1.8(12)
C40 C35 C49 C67 176.8(10)
C32 C17 C51 C2 -1.0(12)
C32 C17 C51 C8 180.0(16)
C87 C2 C51 C17 -174.0(9)
N5 C2 C51 C17 0.5(12)
C87 C2 C51 C8 5.4(11)
N5 C2 C51 C8 180.0(8)
C63 C8 C51 C17 -9(3)
C37 C8 C51 C17 176.9(17)
C63 C8 C51 C2 171.7(11)
C37 C8 C51 C2 -2.2(11)
C64 C5 C52 C56 -0.6(15)
C105 C5 C52 C56 -177.5(9)
N3 C33 C53 C59 -0.6(12)
C47 C33 C53 C59 172.4(10)
C65 N9 C54 C22 -179.4(10)
Ni2 N9 C54 C22 -5.7(15)
C65 N9 C54 C42 -1.0(12)
Ni2 N9 C54 C42 172.7(7)
C4 C22 C54 N9 10.6(17)
N10 C22 C54 N9 -175.7(9)
C4 C22 C54 C42 -167.6(11)
N10 C22 C54 C42 6.2(15)
C81 C42 C54 N9 -0.9(13)
C81 C42 C54 C22 177.5(11)
C5 C52 C56 C20 1.8(15)
C5 C52 C56 C99 -177.0(9)
C69 C20 C56 C52 -2.4(15)
C69 C20 C56 C99 176.4(9)
C33 C53 C59 C23 0.2(12)
N3 C23 C59 C53 0.3(12)
C105 C23 C59 C53 -178.8(10)
C7 C47 C62 C83 -169.6(10)
C33 C47 C62 C83 13.6(19)
C7 C47 C62 C85 3.6(11)
C33 C47 C62 C85 -173.2(11)
C37 C8 C63 C74 1.1(14)
C51 C8 C63 C74 -172.2(11)
C37 C8 C63 C21 -179.9(9)
C51 C8 C63 C21 6.9(18)
C93 C21 C63 C8 -61.4(13)
C73 C21 C63 C8 177.5(10)
C110 C21 C63 C8 60.6(13)
C93 C21 C63 C74 117.6(10)
C73 C21 C63 C74 -3.6(14)
C110 C21 C63 C74 -120.4(10)
C52 C5 C64 C69 -0.2(14)
C105 C5 C64 C69 176.6(9)
C32 C28 C65 N9 -0.3(17)
C30 C28 C65 N9 179.0(10)
C32 C28 C65 C81 179.6(11)
C30 C28 C65 C81 -1.1(16)
C54 N9 C65 C28 -177.5(10)
Ni2 N9 C65 C28 8.8(16)
C54 N9 C65 C81 2.5(11)
Ni2 N9 C65 C81 -171.1(7)
N6 C6 C67 C49 -6.6(17)
C92 C6 C67 C49 171.0(10)
N6 C6 C67 C29 170.4(10)
C92 C6 C67 C29 -11.9(16)
N2 C49 C67 C6 -0.4(16)
C35 C49 C67 C6 -178.8(10)
N2 C49 C67 C29 -177.4(9)
C35 C49 C67 C29 4.2(15)
C80 C29 C67 C6 122.4(12)
C15 C29 C67 C6 -56.5(14)
C80 C29 C67 C49 -60.5(15)
C15 C29 C67 C49 120.6(11)
C9 C16 C68 C7 1.5(11)
C9 C16 C68 C85 172.8(16)
N1 C7 C68 C16 -2.6(12)
C47 C7 C68 C16 -179.1(9)
N1 C7 C68 C85 -178.0(8)
C47 C7 C68 C85 5.6(12)
C56 C20 C69 C64 1.6(15)
C56 C20 C69 C79 179.8(9)
C5 C64 C69 C20 -0.3(14)
C5 C64 C69 C79 -178.5(9)
C14 C25 C70 C30 -1.6(15)
C94 C25 C70 C30 179.4(9)
C19 C30 C70 C25 1.6(15)
C28 C30 C70 C25 -177.1(9)
C15 C11 C71 C66 -115.3(11)
C88 C11 C71 C66 64.2(12)
C15 C11 C71 C78 4.5(14)
C88 C11 C71 C78 -175.9(9)
C15 C11 C71 C95 123.3(10)
C88 C11 C71 C95 -57.1(12)
C37 C41 C72 C74 0.7(15)
C37 C41 C72 C36 -177.1(9)
C82 C36 C72 C74 126.9(11)
C123 C36 C72 C74 6.0(15)
C107 C36 C72 C74 -113.0(11)
C82 C36 C72 C41 -55.4(12)
C123 C36 C72 C41 -176.2(10)
C107 C36 C72 C41 64.8(12)
C41 C72 C74 C63 -3.4(16)
C36 C72 C74 C63 174.4(10)
C8 C63 C74 C72 2.4(16)
C21 C63 C74 C72 -176.6(10)
N7 C1 C75 C106 0.7(12)
C31 C1 C75 C106 172.9(10)
C20 C69 C79 C109 -72.8(12)
C64 C69 C79 C109 105.3(11)
C20 C69 C79 C118 166.7(10)
C64 C69 C79 C118 -15.2(14)
C20 C69 C79 C101 46.4(13)
C64 C69 C79 C101 -135.5(10)
C88 C34 C80 C29 0.5(16)
C10 C34 C80 C29 178.9(10)
C15 C29 C80 C34 -1.6(16)
C67 C29 C80 C34 179.5(10)
C54 C42 C81 C65 2.4(13)
C28 C65 C81 C42 176.9(11)
N9 C65 C81 C42 -3.2(13)
C85 C62 C83 C44 1.5(15)
C47 C62 C83 C44 174.0(10)
C91 C44 C83 C62 0.8(15)
C38 C44 C83 C62 -176.2(9)
C83 C62 C85 C98 -3.5(15)
C47 C62 C85 C98 -177.3(9)
C83 C62 C85 C68 173.5(9)
C47 C62 C85 C68 -0.3(11)
C16 C68 C85 C62 -174.3(17)
C7 C68 C85 C62 -3.0(11)
C16 C68 C85 C98 2(3)
C7 C68 C85 C98 173.5(11)
C48 C43 C86 C96 -2.0(17)
C108 C43 C86 C96 -179.4(10)
N5 C2 C87 C24 -1.0(18)
C51 C2 C87 C24 171.8(9)
N5 C2 C87 C37 -179.2(11)
C51 C2 C87 C37 -6.3(12)
N2 C24 C87 C2 7.5(15)
C40 C24 C87 C2 -163.2(10)
N2 C24 C87 C37 -175.0(10)
C40 C24 C87 C37 14.4(18)
C41 C37 C87 C2 -167.2(10)
C8 C37 C87 C2 4.7(11)
C41 C37 C87 C24 15.0(19)
C8 C37 C87 C24 -173.1(11)
C15 C11 C88 C34 -2.8(15)
C71 C11 C88 C34 177.7(9)
C80 C34 C88 C11 1.8(15)
C10 C34 C88 C11 -176.6(10)
C30 C19 C89 C14 2.8(15)
C30 C19 C89 C45 -177.4(9)
C25 C14 C89 C19 -2.7(15)
C25 C14 C89 C45 177.4(10)
C100 C45 C89 C19 61.5(12)
C120 C45 C89 C19 -178.5(10)
C103 C45 C89 C19 -58.1(13)
C100 C45 C89 C14 -118.7(11)
C120 C45 C89 C14 1.4(15)
C103 C45 C89 C14 121.8(11)
N1 C9 C90 C18 -4.4(16)
C16 C9 C90 C18 172.8(10)
N1 C9 C90 C46 177.8(9)
C16 C9 C90 C46 -5.0(16)
N7 C18 C90 C9 5.5(16)
C106 C18 C90 C9 179.0(10)
N7 C18 C90 C46 -176.6(9)
C106 C18 C90 C46 -3.1(15)
C48 C46 C90 C9 -68.4(13)
C39 C46 C90 C9 116.1(11)
C48 C46 C90 C18 113.7(11)
C39 C46 C90 C18 -61.7(13)
C83 C44 C91 C98 -1.3(16)
C38 C44 C91 C98 175.6(10)
C4 C27 C92 C6 0.3(12)
C67 C6 C92 C27 179.7(10)
N6 C6 C92 C27 -2.2(12)
C70 C25 C94 C104 -175.6(10)
C14 C25 C94 C104 5.5(15)
C70 C25 C94 C122 -52.7(13)
C14 C25 C94 C122 128.3(11)
C70 C25 C94 C113 65.9(13)
C14 C25 C94 C113 -113.0(11)
C46 C39 C96 C86 -0.6(14)
C46 C39 C96 C84 -178.2(9)
C43 C86 C96 C39 2.7(16)
C43 C86 C96 C84 -179.5(10)
C111 C84 C96 C39 -11.1(15)
C97 C84 C96 C39 -134.1(11)
C112 C84 C96 C39 105.9(11)
C111 C84 C96 C86 171.4(10)
C97 C84 C96 C86 48.3(13)
C112 C84 C96 C86 -71.7(12)
C62 C85 C98 C91 2.9(14)
C68 C85 C98 C91 -173.2(10)
C62 C85 C98 C50 178.9(9)
C68 C85 C98 C50 2.8(17)
C44 C91 C98 C85 -0.5(15)
C44 C91 C98 C50 -176.7(10)
C57 C50 C98 C85 -63.9(13)
C55 C50 C98 C85 58.7(12)
C102 C50 C98 C85 177.0(10)
C57 C50 C98 C91 112.0(10)
C55 C50 C98 C91 -125.4(10)
C102 C50 C98 C91 -7.1(14)
C52 C56 C99 C121 -26.3(14)
C20 C56 C99 C121 154.9(10)
C52 C56 C99 C114 -147.4(10)
C20 C56 C99 C114 33.8(14)
C52 C56 C99 C129 91.1(12)
C20 C56 C99 C129 -87.7(13)
N3 C23 C105 C3 1.9(16)
C59 C23 C105 C3 -179.2(10)
N3 C23 C105 C5 -175.4(9)
C59 C23 C105 C5 3.5(15)
N8 C3 C105 C23 -4.1(16)
C26 C3 C105 C23 171.8(10)
N8 C3 C105 C5 173.4(9)
C26 C3 C105 C5 -10.7(15)
C64 C5 C105 C23 -63.1(14)
C52 C5 C105 C23 113.8(11)
C64 C5 C105 C3 119.5(11)
C52 C5 C105 C3 -63.7(13)
C1 C75 C106 C18 0.7(12)
N7 C18 C106 C75 -1.9(13)
C90 C18 C106 C75 -176.3(10)
C86 C43 C108 C132 110.0(14)
C48 C43 C108 C132 -67.3(14)
C86 C43 C108 C116 -9.2(16)
C48 C43 C108 C116 173.5(10)
C86 C43 C108 C119 -128.1(12)
C48 C43 C108 C119 54.6(14)
C128 C117 C125 C126 2(3)
C117 C125 C126 C127 -3(3)
C125 C126 C127 C134 3(2)
C125 C117 C128 C134 -2(3)
C135 C124 C131 C130 2(2)
C135 C124 C131 C137 179.6(15)
C133 C130 C131 C124 1(2)
C133 C130 C131 C137 -176.9(16)
C131 C130 C133 C136 -3(3)
C126 C127 C134 C128 -2(2)
C126 C127 C134 C138 178.0(17)
C117 C128 C134 C127 1(2)
C117 C128 C134 C138 -178.9(18)
C131 C124 C135 C136 -3(3)
C124 C135 C136 C133 0(3)
C130 C133 C136 C135 3(3)
